data_2009513
loop_
_publ_author_name
'Van der Maelen Ur\'ia, Juan F.'
'Belay, Maekele'
'Edelmann, Frank T.'
'Sheldrick, George M.'

_publ_section_title
;
 {Hexakis[2,4,6-tris(trifluoromethyl)phenyl]cyclotristannoxane}~2~
;
_journal_issue 3
_journal_name_full 'Acta Crystallographica Section C'
_journal_page_first 403
_journal_page_last 407
_journal_paper_doi 10.1107/S0108270193008455
_journal_volume 50
_journal_year 1994
_chemical_formula_sum 'C54 H12 F54 O3 Sn3'
_chemical_formula_weight 2090.2
_chemical_name_systematic
;
 hexakis(2,4,6-tris(trifluoromethyl)phenyl)-cyclotristannoxane
;
_space_group_IT_number 14
_symmetry_cell_setting monoclinic
_symmetry_space_group_name_Hall '-P 2ybc'
_symmetry_space_group_name_H-M 'P 1 21/c 1'
_audit_creation_method SHELXL
_cell_angle_alpha 90.00
_cell_angle_beta 111.16(3)
_cell_angle_gamma 90.00
_cell_formula_units_Z 8
_cell_length_a 24.842(5)
_cell_length_b 22.471(4)
_cell_length_c 24.656(5)
_cell_measurement_reflns_used 56
_cell_measurement_temperature 153(2)
_cell_measurement_theta_max 25
_cell_measurement_theta_min 20
_cell_volume 12836(5)
_computing_cell_refinement 'Stoe DIF4 (XXXX, 19XX)'
_computing_data_collection 'Stoe DIF4 (XXXX, 19XX)'
_computing_data_reduction 'Stoe REDU4 (XXXX, 19XX)'
_computing_molecular_graphics 'SHELXTL-Plus (Sheldrick, 1991)'
_computing_publication_material 'SHELXL-93 (Sheldrick, 1994)'
_computing_structure_refinement 'SHELXL-93 (Sheldrick, 1994)'
_computing_structure_solution 'SHELXS-90 (Sheldrick, 1990)'
_diffrn_ambient_temperature 153(2)
_diffrn_measurement_device 'Stoe-Siemens AED four-circle'
_diffrn_measurement_method 'Profile data from 2\q/\w'
_diffrn_radiation_monochromator graphite
_diffrn_radiation_source 'fine-focus sealed tube'
_diffrn_radiation_type MoK\a
_diffrn_radiation_wavelength 0.71073
_diffrn_reflns_av_R_equivalents 0.065
_diffrn_reflns_av_sigmaI/netI 0.0311
_diffrn_reflns_limit_h_max 26
_diffrn_reflns_limit_h_min 0
_diffrn_reflns_limit_k_max 0
_diffrn_reflns_limit_k_min -24
_diffrn_reflns_limit_l_max 18
_diffrn_reflns_limit_l_min -29
_diffrn_reflns_number 16442
_diffrn_reflns_theta_max 25.08
_diffrn_reflns_theta_min 4.03
_diffrn_standards_decay_% 5
_diffrn_standards_interval_time 90
_diffrn_standards_number 3
_exptl_absorpt_coefficient_mu 1.361
_exptl_absorpt_correction_T_max 0.725
_exptl_absorpt_correction_T_min 0.562
_exptl_absorpt_correction_type empirical
_exptl_crystal_colour 'Bright yellow'
_exptl_crystal_density_diffrn 2.164
_exptl_crystal_description Blocks
_exptl_crystal_F_000 7968
_exptl_crystal_size_max 0.6
_exptl_crystal_size_mid 0.4
_exptl_crystal_size_min 0.4
_refine_diff_density_max .927
_refine_diff_density_min -.852
_refine_ls_extinction_method none
_refine_ls_goodness_of_fit_all 1.035
_refine_ls_goodness_of_fit_obs 1.074
_refine_ls_matrix_type full
_refine_ls_number_parameters 2253
_refine_ls_number_reflns 16269
_refine_ls_number_restraints 1280
_refine_ls_restrained_S_all 1.183
_refine_ls_restrained_S_obs 1.244
_refine_ls_R_factor_all 0.0594
_refine_ls_R_factor_obs 0.0456
_refine_ls_shift/esd_max 0.005
_refine_ls_shift/esd_mean 0.000
_refine_ls_structure_factor_coef Fsqd
_refine_ls_weighting_scheme
; calc w = 1/[\s^2^(F~o~^2^) + (0.065P)^2^ + 73.5P] where P =
  (F~o~^2^ + 2F~c~^2^)/3
;
_refine_ls_wR_factor_all 0.1227
_refine_ls_wR_factor_obs 0.1141
_reflns_number_observed 13452
_reflns_number_total 16269
_reflns_observed_criterion >2\s(I)
_cod_data_source_file al1066.cif
_cod_data_source_block ethy
_cod_depositor_comments
;
The following automatic conversions were performed:
'_symmetry_cell_setting' value 'Monoclinic' changed to 'monoclinic'
according to '/home/saulius/struct/CIF-dictionaries/cif_core.dic'
dictionary named 'cif_core.dic' version 2.4.1 from 2010-06-29.

Automatic conversion script
Id: cif_fix_enum 1527 2010-12-29 10:47:43Z saulius 

The following automatic conversions were performed:

'_symmetry_cell_setting' value 'Monoclinic' changed to 'monoclinic'
according to /home/saulius/struct/CIF-dictionaries/cif_core.dic
dictionary named 'cif_core.dic' version 2.4.1 from 2010-06-29.

Automatic conversion script
Id: cif_fix_values 1715 2011-07-08 13:25:40Z adriana 
;
_cod_original_cell_volume 12836.(4)
_cod_original_sg_symbol_H-M 'P 21/c'
_cod_database_code 2009513

loop_
_symmetry_equiv_pos_as_xyz
'x, y, z'
'-x, y+1/2, -z+1/2'
'-x, -y, -z'
'x, -y-1/2, z-1/2'

loop_
_atom_site_aniso_label
_atom_site_aniso_U_11
_atom_site_aniso_U_22
_atom_site_aniso_U_33
_atom_site_aniso_U_12
_atom_site_aniso_U_13
_atom_site_aniso_U_23
Sn1a 0.0288(3) 0.0235(3) 0.0202(3) 0.0011(2) 0.0134(2) 0.0027(2)
Sn2a 0.0320(3) 0.0250(3) 0.0129(3) -0.0029(2) 0.0099(2) -0.0002(2)
Sn3a 0.0288(3) 0.0245(3) 0.0141(3) -0.0007(2) 0.0088(2) -0.0025(2)
O1a 0.044(3) 0.028(3) 0.022(3) -0.007(3) 0.014(3) 0.004(2)
O2a 0.061(4) 0.038(3) 0.025(3) 0.015(3) 0.026(3) 0.007(3)
O3a 0.045(3) 0.025(3) 0.015(3) -0.003(2) 0.014(3) -0.002(2)
C1a 0.028(4) 0.024(4) 0.020(4) -0.002(3) 0.012(4) 0.006(3)
C2a 0.029(4) 0.024(4) 0.021(4) 0.007(4) 0.013(4) 0.009(3)
C7a 0.032(5) 0.034(5) 0.055(6) -0.002(4) 0.026(5) 0.000(5)
F1a 0.040(3) 0.070(4) 0.108(5) 0.015(3) 0.016(3) -0.037(4)
F2a 0.119(6) 0.061(4) 0.086(5) -0.006(4) 0.083(5) -0.009(3)
F3a 0.055(3) 0.040(3) 0.089(4) -0.007(3) 0.042(3) -0.023(3)
C3a 0.027(4) 0.036(5) 0.034(5) 0.001(4) 0.015(4) 0.008(4)
C4a 0.040(5) 0.027(4) 0.028(5) -0.004(4) 0.015(4) 0.005(4)
C8a 0.048(6) 0.041(6) 0.046(6) -0.010(5) 0.013(5) 0.006(5)
F4a 0.068(4) 0.060(4) 0.080(5) -0.014(3) -0.024(4) 0.006(4)
F5a 0.084(4) 0.064(4) 0.060(4) -0.032(3) 0.043(4) -0.032(3)
F6a 0.065(4) 0.050(3) 0.063(4) -0.025(3) 0.036(3) -0.013(3)
C5a 0.046(5) 0.028(5) 0.024(5) 0.000(4) 0.014(4) 0.002(4)
C6a 0.035(5) 0.019(4) 0.029(5) 0.004(4) 0.014(4) 0.008(4)
C9a 0.040(5) 0.025(4) 0.036(5) 0.000(4) 0.020(4) -0.002(4)
F7a 0.040(3) 0.039(3) 0.055(3) 0.004(2) 0.031(3) -0.006(2)
F8a 0.050(3) 0.070(4) 0.066(4) 0.025(3) 0.027(3) 0.031(3)
F9a 0.061(4) 0.055(4) 0.078(4) -0.001(3) 0.042(3) -0.034(3)
C10a 0.029(4) 0.028(4) 0.028(5) 0.000(4) 0.012(4) 0.001(4)
C11a 0.034(5) 0.031(5) 0.040(5) 0.007(4) 0.018(4) 0.005(4)
C16a 0.042(5) 0.044(5) 0.045(5) -0.001(5) 0.027(5) 0.001(5)
F10a 0.046(4) 0.078(6) 0.044(5) 0.006(4) 0.022(4) 0.036(5)
F11a 0.054(5) 0.073(5) 0.058(5) -0.031(5) 0.026(4) 0.009(5)
F12a 0.084(7) 0.066(5) 0.052(5) 0.019(5) 0.053(5) 0.013(4)
F10b 0.046(4) 0.078(6) 0.044(5) 0.006(4) 0.022(4) 0.036(5)
F11b 0.054(5) 0.073(5) 0.058(5) -0.031(5) 0.026(4) 0.009(5)
F12b 0.084(7) 0.066(5) 0.052(5) 0.019(5) 0.053(5) 0.013(4)
C12a 0.039(5) 0.037(5) 0.036(5) -0.006(4) 0.017(4) 0.002(4)
C13a 0.029(5) 0.049(6) 0.036(5) 0.000(4) 0.009(4) 0.010(4)
C17a 0.035(6) 0.083(8) 0.046(7) 0.002(6) 0.010(5) 0.021(6)
F13a 0.055(4) 0.156(7) 0.069(5) 0.023(4) 0.016(3) 0.072(5)
F14a 0.043(3) 0.072(4) 0.083(5) 0.018(3) 0.014(3) 0.025(4)
F15a 0.046(4) 0.111(6) 0.053(4) 0.003(4) -0.002(3) -0.002(4)
C14a 0.047(6) 0.047(6) 0.021(5) 0.005(4) 0.011(4) 0.013(4)
C15a 0.044(4) 0.040(5) 0.027(5) -0.001(4) 0.016(4) 0.007(4)
C18a 0.049(5) 0.060(6) 0.043(5) 0.015(5) 0.032(5) 0.027(5)
F16a 0.051(4) 0.118(8) 0.033(4) 0.014(5) 0.026(4) 0.044(5)
F17a 0.046(4) 0.056(4) 0.045(4) 0.016(4) 0.031(4) 0.022(4)
F18a 0.051(4) 0.067(5) 0.061(5) -0.012(4) 0.035(4) 0.015(4)
F16b 0.051(4) 0.118(8) 0.033(4) 0.014(5) 0.026(4) 0.044(5)
F17b 0.046(4) 0.056(4) 0.045(4) 0.016(4) 0.031(4) 0.022(4)
F18b 0.051(4) 0.067(5) 0.061(5) -0.012(4) 0.035(4) 0.015(4)
C19a 0.037(5) 0.031(5) 0.014(4) 0.001(4) 0.012(4) 0.004(4)
C20a 0.031(4) 0.042(4) 0.020(4) 0.000(4) 0.011(4) -0.006(4)
C25a 0.043(5) 0.038(5) 0.032(5) -0.014(4) 0.019(4) -0.012(4)
F19a 0.082(5) 0.037(4) 0.029(3) -0.005(4) 0.029(4) 0.001(3)
F20a 0.068(4) 0.056(5) 0.044(4) -0.030(4) -0.006(4) 0.005(4)
F21a 0.063(4) 0.035(4) 0.066(6) 0.005(3) 0.037(4) 0.005(3)
F19b 0.082(5) 0.037(4) 0.029(3) -0.005(4) 0.029(4) 0.001(3)
F20b 0.068(4) 0.056(5) 0.044(4) -0.030(4) -0.006(4) 0.005(4)
F21b 0.063(4) 0.035(4) 0.066(6) 0.005(3) 0.037(4) 0.005(3)
C21a 0.026(5) 0.067(7) 0.025(5) -0.008(4) 0.012(4) -0.007(5)
C22a 0.026(4) 0.071(7) 0.025(4) 0.003(5) 0.010(4) -0.001(5)
C26a 0.041(5) 0.099(7) 0.032(5) -0.014(6) 0.006(5) 0.017(6)
F22a 0.054(5) 0.106(7) 0.040(5) -0.032(5) -0.011(4) 0.018(5)
F23a 0.063(7) 0.095(6) 0.031(4) 0.034(6) -0.018(5) -0.004(5)
F24a 0.063(5) 0.096(6) 0.019(4) -0.006(6) 0.006(4) -0.001(4)
F22b 0.054(5) 0.106(7) 0.040(5) -0.032(5) -0.011(4) 0.018(5)
F23b 0.063(7) 0.095(6) 0.031(4) 0.034(6) -0.018(5) -0.004(5)
F24b 0.063(5) 0.096(6) 0.019(4) -0.006(6) 0.006(4) -0.001(4)
C23a 0.047(6) 0.055(6) 0.021(5) 0.014(5) 0.013(4) 0.024(4)
C24a 0.034(5) 0.045(4) 0.027(5) -0.003(4) 0.018(4) -0.003(4)
C27a 0.054(6) 0.040(5) 0.032(5) 0.012(5) 0.017(5) 0.015(4)
F25a 0.064(6) 0.023(5) 0.030(4) -0.010(5) 0.004(4) 0.016(4)
F26a 0.081(5) 0.044(5) 0.059(6) -0.004(5) 0.044(5) -0.001(5)
F27a 0.077(5) 0.040(5) 0.032(5) 0.006(5) 0.002(5) 0.006(5)
F25b 0.064(6) 0.023(5) 0.030(4) -0.010(5) 0.004(4) 0.016(4)
F26b 0.081(5) 0.044(5) 0.059(6) -0.004(5) 0.044(5) -0.001(5)
F27b 0.077(5) 0.040(5) 0.032(5) 0.006(5) 0.002(5) 0.006(5)
C28a 0.036(5) 0.026(4) 0.015(4) -0.002(4) 0.014(4) 0.005(3)
C29a 0.030(5) 0.044(5) 0.019(5) -0.013(4) 0.014(4) -0.006(4)
C34a 0.039(5) 0.057(7) 0.038(6) -0.016(5) 0.014(5) -0.019(5)
F28a 0.048(3) 0.072(4) 0.021(3) -0.004(3) 0.019(2) 0.001(2)
F29a 0.052(4) 0.154(7) 0.050(4) -0.045(4) 0.023(3) -0.056(4)
F30a 0.099(5) 0.048(4) 0.061(4) -0.013(3) 0.049(4) -0.015(3)
C30a 0.047(6) 0.059(6) 0.038(6) -0.015(5) 0.018(5) -0.013(5)
C31a 0.065(5) 0.072(7) 0.046(6) -0.022(6) 0.038(5) -0.011(5)
C35a 0.076(7) 0.139(9) 0.075(7) -0.026(9) 0.054(7) -0.036(9)
F31a 0.077(7) 0.141(7) 0.116(9) -0.045(7) 0.062(7) 0.001(8)
F32a 0.049(5) 0.175(11) 0.088(6) -0.021(7) 0.043(5) -0.019(8)
F33a 0.075(7) 0.157(8) 0.086(6) -0.049(6) 0.068(6) -0.073(6)
F31b 0.077(7) 0.141(7) 0.116(9) -0.045(7) 0.062(7) 0.001(8)
F32b 0.049(5) 0.175(11) 0.088(6) -0.021(7) 0.043(5) -0.019(8)
F33b 0.075(7) 0.157(8) 0.086(6) -0.049(6) 0.068(6) -0.073(6)
C32a 0.050(6) 0.061(6) 0.023(5) -0.004(5) 0.027(5) -0.009(4)
C33a 0.039(5) 0.034(5) 0.015(4) 0.006(4) 0.007(4) 0.004(4)
C36a 0.039(5) 0.037(5) 0.033(5) 0.007(4) 0.024(5) -0.002(4)
F34a 0.055(3) 0.039(3) 0.042(3) -0.007(2) 0.027(3) -0.015(2)
F35a 0.045(3) 0.070(4) 0.029(3) 0.003(3) 0.011(3) -0.007(3)
F36a 0.067(4) 0.046(3) 0.041(3) 0.000(3) 0.032(3) -0.017(2)
C37a 0.035(5) 0.029(4) 0.018(4) 0.000(4) 0.013(4) 0.001(3)
C38a 0.031(5) 0.036(5) 0.022(5) -0.003(4) 0.014(4) 0.005(4)
C43a 0.040(5) 0.064(7) 0.030(5) 0.012(5) 0.021(5) -0.003(5)
F37a 0.058(4) 0.077(4) 0.054(4) -0.023(3) 0.020(3) -0.029(3)
F38a 0.052(3) 0.137(6) 0.021(3) 0.005(4) 0.023(3) -0.004(3)
F39a 0.053(3) 0.098(5) 0.014(3) 0.016(3) 0.006(2) 0.011(3)
C39a 0.046(6) 0.040(5) 0.029(5) 0.003(4) 0.022(5) -0.003(4)
C40a 0.047(4) 0.058(6) 0.035(6) 0.008(5) 0.020(5) 0.007(5)
C44a 0.042(5) 0.097(8) 0.046(6) 0.019(6) 0.021(5) -0.011(6)
F40a 0.028(4) 0.126(7) 0.052(5) 0.008(5) 0.006(4) -0.017(5)
F41a 0.042(5) 0.135(7) 0.054(5) 0.004(5) 0.029(4) 0.007(6)
F42a 0.047(6) 0.085(5) 0.121(10) 0.033(5) 0.020(6) -0.007(7)
F40b 0.028(4) 0.126(7) 0.052(5) 0.008(5) 0.006(4) -0.017(5)
F41b 0.042(5) 0.135(7) 0.054(5) 0.004(5) 0.029(4) 0.007(6)
F42b 0.047(6) 0.085(5) 0.121(10) 0.033(5) 0.020(6) -0.007(7)
C41a 0.035(5) 0.069(7) 0.028(5) 0.005(5) 0.006(4) -0.006(5)
C42a 0.033(5) 0.057(6) 0.025(5) 0.001(4) 0.006(4) -0.015(4)
C45a 0.028(5) 0.120(10) 0.028(6) -0.005(6) 0.000(5) -0.025(7)
F43a 0.041(4) 0.220(10) 0.073(5) -0.019(5) 0.009(3) -0.094(6)
F44a 0.086(5) 0.147(7) 0.025(3) 0.047(5) 0.019(3) 0.013(4)
F45a 0.052(4) 0.078(4) 0.059(4) -0.015(3) 0.027(3) -0.042(3)
C46a 0.033(5) 0.029(4) 0.019(4) -0.002(4) 0.016(4) -0.004(3)
C47a 0.037(5) 0.031(5) 0.018(4) -0.006(4) 0.014(4) -0.008(4)
C52a 0.043(5) 0.027(5) 0.035(5) 0.002(4) 0.017(4) -0.001(4)
F46a 0.074(4) 0.105(5) 0.057(4) 0.021(4) 0.033(3) 0.046(4)
F47a 0.051(3) 0.033(3) 0.041(3) -0.003(3) -0.005(3) 0.008(2)
F48a 0.072(4) 0.042(3) 0.068(4) 0.017(3) 0.000(3) -0.018(3)
C48a 0.041(5) 0.028(5) 0.031(5) -0.004(4) 0.020(4) -0.005(4)
C49a 0.038(5) 0.048(5) 0.036(5) -0.010(4) 0.024(4) -0.014(4)
C53a 0.043(5) 0.058(6) 0.042(5) -0.011(5) 0.019(5) -0.025(5)
F49a 0.058(5) 0.064(6) 0.040(4) -0.021(4) 0.022(4) -0.032(4)
F50a 0.040(4) 0.066(6) 0.115(9) -0.020(4) 0.025(5) -0.049(6)
F51a 0.103(7) 0.059(5) 0.046(4) -0.048(5) 0.019(5) -0.008(4)
F49b 0.058(5) 0.064(6) 0.040(4) -0.021(4) 0.022(4) -0.032(4)
F50b 0.040(4) 0.066(6) 0.115(9) -0.020(4) 0.025(5) -0.049(6)
F51b 0.103(7) 0.059(5) 0.046(4) -0.048(5) 0.019(5) -0.008(4)
C50a 0.030(5) 0.051(6) 0.022(5) -0.001(4) 0.012(4) -0.007(4)
C51a 0.023(4) 0.039(5) 0.013(4) -0.003(4) 0.012(3) -0.007(3)
C54a 0.030(5) 0.040(5) 0.012(4) -0.005(4) 0.006(4) -0.003(4)
F52a 0.047(3) 0.036(3) 0.027(3) 0.007(2) 0.021(2) 0.000(2)
F53a 0.040(3) 0.058(3) 0.025(3) 0.003(2) 0.003(2) 0.006(2)
F54a 0.043(3) 0.043(3) 0.022(3) 0.001(2) 0.014(2) 0.006(2)
Sn1y 0.0262(3) 0.0282(3) 0.0218(3) 0.0013(2) 0.0085(2) -0.0049(2)
Sn2y 0.0320(3) 0.0305(3) 0.0156(3) 0.0038(2) 0.0085(2) -0.0014(2)
Sn3y 0.0407(3) 0.0338(3) 0.0175(3) 0.0099(3) 0.0119(3) 0.0033(2)
O1y 0.043(3) 0.035(3) 0.021(3) 0.006(3) 0.011(3) 0.001(2)
O2y 0.038(3) 0.031(3) 0.023(3) 0.004(3) 0.013(3) -0.003(2)
O3y 0.074(4) 0.042(4) 0.016(3) 0.020(3) 0.015(3) 0.005(3)
C1y 0.032(5) 0.034(5) 0.024(5) 0.005(4) 0.011(4) -0.006(4)
C2y 0.041(5) 0.076(7) 0.039(5) 0.017(5) 0.009(4) -0.027(5)
C7y 0.050(6) 0.109(8) 0.045(6) 0.036(6) -0.005(5) -0.047(7)
F1y 0.049(5) 0.054(5) 0.034(5) 0.001(4) -0.004(4) -0.014(5)
F2y 0.058(5) 0.073(5) 0.059(5) -0.010(5) -0.001(4) -0.001(5)
F3y 0.041(5) 0.116(10) 0.039(5) 0.002(6) 0.018(4) -0.042(6)
F1z 0.049(5) 0.054(5) 0.034(5) 0.001(4) -0.004(4) -0.014(5)
F2z 0.058(5) 0.073(5) 0.059(5) -0.010(5) -0.001(4) -0.001(5)
F3z 0.041(5) 0.116(10) 0.039(5) 0.002(6) 0.018(4) -0.042(6)
C3y 0.043(6) 0.129(11) 0.036(6) 0.016(7) 0.008(5) -0.036(7)
C4y 0.054(5) 0.145(11) 0.050(7) 0.034(7) 0.020(6) -0.030(8)
C8y 0.062(7) 0.200(13) 0.073(8) 0.017(11) 0.015(7) -0.058(11)
F4y 0.051(6) 0.183(11) 0.086(6) 0.016(8) 0.036(6) -0.055(9)
F5y 0.039(6) 0.27(2) 0.083(6) 0.005(11) 0.027(6) -0.068(12)
F6y 0.077(8) 0.181(11) 0.187(13) 0.047(9) 0.084(9) 0.018(13)
F4z 0.051(6) 0.183(11) 0.086(6) 0.016(8) 0.036(6) -0.055(9)
F5z 0.039(6) 0.27(2) 0.083(6) 0.005(11) 0.027(6) -0.068(12)
F6z 0.077(8) 0.181(11) 0.187(13) 0.047(9) 0.084(9) 0.018(13)
C5y 0.033(5) 0.061(6) 0.040(6) 0.006(5) 0.006(4) -0.013(5)
C6y 0.029(4) 0.030(4) 0.026(5) 0.007(4) 0.012(4) -0.004(4)
C9y 0.033(5) 0.041(6) 0.029(5) 0.005(4) 0.011(4) -0.005(4)
F7y 0.049(3) 0.054(3) 0.029(3) 0.006(3) 0.018(3) 0.006(2)
F8y 0.031(3) 0.124(6) 0.038(3) -0.003(3) 0.003(3) -0.030(3)
F9y 0.069(4) 0.038(3) 0.052(3) -0.011(3) 0.035(3) -0.016(3)
C10y 0.032(5) 0.036(5) 0.024(5) -0.006(4) 0.016(4) -0.005(4)
C11y 0.030(5) 0.048(5) 0.022(5) -0.009(4) 0.014(4) -0.009(4)
C16y 0.035(5) 0.058(6) 0.028(5) 0.003(4) 0.007(4) -0.005(5)
F10y 0.049(3) 0.052(3) 0.034(3) 0.011(3) 0.016(2) -0.006(3)
F11y 0.049(3) 0.056(3) 0.025(3) 0.005(3) 0.010(2) -0.001(2)
F12y 0.030(3) 0.087(4) 0.052(4) 0.007(3) -0.001(3) 0.005(3)
C12y 0.032(5) 0.077(7) 0.020(5) -0.010(5) 0.011(4) -0.005(5)
C13y 0.061(6) 0.075(6) 0.037(6) -0.040(6) 0.024(5) -0.017(6)
C17y 0.077(7) 0.103(9) 0.047(6) -0.042(8) 0.013(6) 0.006(7)
F13y 0.068(6) 0.058(6) 0.097(8) -0.015(6) 0.010(6) 0.003(7)
F14y 0.092(8) 0.086(7) 0.061(5) -0.062(6) 0.041(5) -0.044(5)
F15y 0.066(5) 0.073(6) 0.059(5) -0.041(5) 0.018(5) -0.011(5)
F13z 0.068(6) 0.058(6) 0.097(8) -0.015(6) 0.010(6) 0.003(7)
F14z 0.092(8) 0.086(7) 0.061(5) -0.062(6) 0.041(5) -0.044(5)
F15z 0.066(5) 0.073(6) 0.059(5) -0.041(5) 0.018(5) -0.011(5)
C14y 0.054(6) 0.047(6) 0.034(6) -0.013(5) 0.011(5) -0.002(4)
C15y 0.046(5) 0.034(5) 0.045(5) -0.005(4) 0.016(4) -0.006(4)
C18y 0.058(6) 0.031(5) 0.083(8) -0.002(5) -0.004(6) -0.004(6)
F16y 0.057(5) 0.050(5) 0.082(6) 0.010(4) 0.015(5) 0.009(5)
F17y 0.058(6) 0.031(4) 0.098(7) -0.007(4) -0.018(6) 0.021(5)
F18y 0.062(5) 0.040(5) 0.039(5) 0.010(4) -0.004(4) -0.002(4)
F16z 0.057(5) 0.050(5) 0.082(6) 0.010(4) 0.015(5) 0.009(5)
F17z 0.058(6) 0.031(4) 0.098(7) -0.007(4) -0.018(6) 0.021(5)
F18z 0.062(5) 0.040(5) 0.039(5) 0.010(4) -0.004(4) -0.002(4)
C19y 0.036(5) 0.053(6) 0.015(4) 0.012(4) 0.006(4) 0.006(4)
C20y 0.035(5) 0.048(6) 0.018(5) 0.016(4) 0.007(4) 0.015(4)
C25y 0.026(5) 0.060(6) 0.033(6) -0.002(5) 0.010(4) 0.014(5)
F19y 0.048(3) 0.060(3) 0.024(3) -0.002(3) 0.010(2) -0.003(2)
F20y 0.057(3) 0.048(3) 0.051(4) 0.000(3) 0.015(3) 0.004(3)
F21y 0.045(3) 0.095(5) 0.059(4) -0.020(3) 0.020(3) 0.002(3)
C21y 0.042(5) 0.065(7) 0.040(6) 0.022(5) 0.022(5) 0.024(5)
C22y 0.079(6) 0.066(7) 0.051(6) 0.041(6) 0.040(6) 0.027(6)
C26y 0.093(7) 0.116(8) 0.046(6) 0.058(8) 0.049(6) 0.045(7)
F22y 0.144(9) 0.116(6) 0.075(6) 0.029(8) 0.085(7) -0.008(7)
F23y 0.102(6) 0.115(6) 0.048(6) 0.056(6) 0.048(5) 0.059(5)
F24y 0.078(5) 0.136(9) 0.073(6) 0.056(6) 0.056(4) 0.049(7)
F22z 0.144(9) 0.116(6) 0.075(6) 0.029(8) 0.085(7) -0.008(7)
F23z 0.102(6) 0.115(6) 0.048(6) 0.056(6) 0.048(5) 0.059(5)
F24z 0.078(5) 0.136(9) 0.073(6) 0.056(6) 0.056(4) 0.049(7)
C23y 0.068(7) 0.076(8) 0.021(5) 0.043(6) 0.013(5) 0.002(5)
C24y 0.055(6) 0.059(6) 0.015(5) 0.023(5) 0.010(4) 0.001(4)
C27y 0.053(7) 0.057(7) 0.053(7) 0.001(5) 0.018(6) -0.026(5)
F25y 0.085(5) 0.063(4) 0.076(5) 0.007(3) 0.034(4) -0.032(3)
F26y 0.127(6) 0.067(4) 0.057(4) -0.043(4) 0.049(4) -0.030(3)
F27y 0.057(4) 0.102(5) 0.088(5) 0.006(4) 0.005(4) -0.068(4)
C28y 0.026(4) 0.034(5) 0.017(4) -0.001(4) 0.007(4) -0.010(4)
C29y 0.042(5) 0.043(5) 0.026(4) 0.003(4) 0.008(4) -0.001(4)
C34y 0.052(5) 0.043(5) 0.052(6) -0.009(5) 0.014(5) 0.001(5)
F28y 0.104(7) 0.069(5) 0.038(4) 0.017(6) 0.018(5) 0.015(4)
F29y 0.058(4) 0.060(6) 0.088(7) -0.020(5) 0.008(5) 0.038(5)
F30y 0.063(5) 0.054(5) 0.065(6) 0.007(5) 0.020(5) 0.021(5)
F28z 0.104(7) 0.069(5) 0.038(4) 0.017(6) 0.018(5) 0.015(4)
F29z 0.058(4) 0.060(6) 0.088(7) -0.020(5) 0.008(5) 0.038(5)
F30z 0.063(5) 0.054(5) 0.065(6) 0.007(5) 0.020(5) 0.021(5)
C30y 0.044(6) 0.048(6) 0.034(6) -0.011(5) 0.012(5) 0.000(5)
C31y 0.049(5) 0.067(7) 0.036(6) -0.014(5) 0.011(5) -0.003(5)
C35y 0.060(7) 0.128(9) 0.072(7) -0.037(8) -0.002(7) 0.035(9)
F31y 0.064(7) 0.127(9) 0.252(19) -0.028(8) -0.064(11) -0.017(13)
F32y 0.055(6) 0.34(2) 0.068(6) 0.050(12) 0.023(6) 0.034(14)
F33y 0.048(5) 0.150(9) 0.058(5) -0.018(7) -0.028(5) 0.046(7)
F31z 0.064(7) 0.127(9) 0.252(19) -0.028(8) -0.064(11) -0.017(13)
F32z 0.055(6) 0.34(2) 0.068(6) 0.050(12) 0.023(6) 0.034(14)
F33z 0.048(5) 0.150(9) 0.058(5) -0.018(7) -0.028(5) 0.046(7)
C32y 0.040(5) 0.060(6) 0.018(5) 0.001(5) 0.005(4) 0.008(4)
C33y 0.035(5) 0.047(5) 0.017(4) 0.004(4) 0.009(4) 0.002(4)
C36y 0.034(5) 0.075(6) 0.028(5) -0.007(5) 0.002(4) 0.011(5)
F34y 0.041(4) 0.072(5) 0.055(6) -0.002(4) -0.008(4) 0.052(5)
F35y 0.042(4) 0.043(4) 0.029(3) -0.008(3) 0.009(3) 0.001(3)
F36y 0.074(5) 0.074(5) 0.031(4) 0.000(5) 0.032(4) 0.008(4)
F34z 0.041(4) 0.072(5) 0.055(6) -0.002(4) -0.008(4) 0.052(5)
F35z 0.042(4) 0.043(4) 0.029(3) -0.008(3) 0.009(3) 0.001(3)
F36z 0.074(5) 0.074(5) 0.031(4) 0.000(5) 0.032(4) 0.008(4)
C37y 0.052(6) 0.031(5) 0.026(5) 0.002(4) 0.012(4) 0.003(4)
C38y 0.055(6) 0.039(5) 0.030(5) 0.009(5) 0.018(5) 0.003(4)
C43y 0.084(8) 0.042(6) 0.040(6) 0.020(6) 0.032(6) 0.014(5)
F37y 0.117(5) 0.048(3) 0.055(4) 0.031(3) 0.057(4) 0.011(3)
F38y 0.074(4) 0.059(4) 0.073(4) 0.026(3) 0.032(4) 0.021(3)
F39y 0.125(6) 0.040(4) 0.093(5) 0.005(4) 0.070(5) -0.010(3)
C39y 0.078(7) 0.032(5) 0.027(5) 0.002(5) 0.019(5) -0.002(4)
C40y 0.101(8) 0.052(6) 0.057(6) -0.002(6) 0.045(7) 0.005(6)
C44y 0.116(8) 0.071(7) 0.070(7) -0.014(8) 0.060(7) -0.008(7)
F40y 0.118(7) 0.150(11) 0.062(6) 0.005(9) 0.046(6) 0.051(7)
F41y 0.127(8) 0.086(6) 0.095(9) 0.010(7) 0.087(8) 0.021(7)
F42y 0.195(14) 0.069(5) 0.065(6) -0.063(8) 0.068(7) -0.015(6)
F40z 0.118(7) 0.150(11) 0.062(6) 0.005(9) 0.046(6) 0.051(7)
F41z 0.127(8) 0.086(6) 0.095(9) 0.010(7) 0.087(8) 0.021(7)
F42z 0.195(14) 0.069(5) 0.065(6) -0.063(8) 0.068(7) -0.015(6)
C41y 0.054(6) 0.037(5) 0.049(6) -0.005(5) 0.028(5) 0.000(5)
C42y 0.044(5) 0.044(5) 0.039(6) 0.010(5) 0.014(5) 0.004(4)
C45y 0.040(5) 0.056(6) 0.098(8) 0.000(5) 0.034(6) 0.007(7)
F43y 0.048(4) 0.066(6) 0.136(7) 0.014(4) 0.052(5) 0.036(6)
F44y 0.062(5) 0.042(4) 0.113(6) 0.008(4) 0.046(5) -0.010(5)
F45y 0.050(5) 0.044(5) 0.099(5) 0.004(4) 0.019(5) 0.036(5)
F43z 0.048(4) 0.066(6) 0.136(7) 0.014(4) 0.052(5) 0.036(6)
F44z 0.062(5) 0.042(4) 0.113(6) 0.008(4) 0.046(5) -0.010(5)
F45z 0.050(5) 0.044(5) 0.099(5) 0.004(4) 0.019(5) 0.036(5)
C46y 0.039(5) 0.035(5) 0.028(5) 0.012(4) 0.014(4) 0.010(4)
C47y 0.040(5) 0.032(5) 0.045(4) 0.013(4) 0.021(4) 0.014(4)
C52y 0.064(6) 0.046(5) 0.049(6) 0.025(5) 0.041(5) 0.018(5)
F46y 0.089(8) 0.054(4) 0.049(5) 0.024(6) 0.046(6) 0.003(5)
F47y 0.072(5) 0.076(7) 0.031(5) 0.041(6) 0.031(5) 0.018(5)
F48y 0.081(5) 0.064(6) 0.058(6) 0.007(6) 0.048(5) 0.002(5)
F46z 0.089(8) 0.054(4) 0.049(5) 0.024(6) 0.046(6) 0.003(5)
F47z 0.072(5) 0.076(7) 0.031(5) 0.041(6) 0.031(5) 0.018(5)
F48z 0.081(5) 0.064(6) 0.058(6) 0.007(6) 0.048(5) 0.002(5)
C48y 0.042(5) 0.032(5) 0.052(6) 0.008(4) 0.024(5) 0.014(4)
C49y 0.043(5) 0.052(6) 0.043(5) 0.009(5) 0.015(4) 0.008(5)
C53y 0.046(5) 0.061(6) 0.059(6) 0.006(5) 0.014(5) 0.015(6)
F49y 0.043(4) 0.101(9) 0.074(6) 0.015(5) 0.013(4) 0.026(8)
F50y 0.067(7) 0.073(5) 0.058(5) 0.012(6) -0.021(4) -0.006(5)
F51y 0.059(5) 0.061(4) 0.067(6) 0.014(4) 0.003(5) 0.031(5)
F49z 0.043(4) 0.101(9) 0.074(6) 0.015(5) 0.013(4) 0.026(8)
F50z 0.067(7) 0.073(5) 0.058(5) 0.012(6) -0.021(4) -0.006(5)
F51z 0.059(5) 0.061(4) 0.067(6) 0.014(4) 0.003(5) 0.031(5)
C50y 0.047(6) 0.049(6) 0.025(5) -0.002(5) 0.012(4) 0.004(4)
C51y 0.042(5) 0.039(5) 0.025(5) 0.007(4) 0.017(4) 0.000(4)
C54y 0.047(6) 0.079(8) 0.025(6) 0.009(6) 0.015(5) 0.009(5)
F52y 0.058(3) 0.059(3) 0.021(3) 0.022(3) 0.018(2) 0.001(2)
F53y 0.074(4) 0.103(5) 0.057(4) 0.028(4) 0.045(4) 0.037(4)
F54y 0.075(4) 0.152(7) 0.023(3) 0.028(4) 0.011(3) -0.028(4)

loop_
_atom_site_label
_atom_site_fract_x
_atom_site_fract_y
_atom_site_fract_z
_atom_site_U_iso_or_equiv
_atom_site_thermal_displace_type
_atom_site_calc_flag
_atom_site_refinement_flags
_atom_site_occupancy
_atom_site_disorder_group
_atom_site_type_symbol
Sn1a 0.42936(2) 0.33236(2) 0.82783(2) 0.02294(14) Uani d . 1 . Sn
Sn2a 0.44456(2) 0.22865(2) 0.94322(2) 0.02281(15) Uani d . 1 . Sn
Sn3a 0.46325(2) 0.17891(2) 0.81468(2) 0.02220(14) Uani d . 1 . Sn
O1a 0.4418(2) 0.2606(2) 0.7920(2) 0.0307(13) Uani d . 1 . O
O2a 0.4340(3) 0.3036(3) 0.9034(2) 0.0385(15) Uani d . 1 . O
O3a 0.4614(2) 0.1713(2) 0.8920(2) 0.0278(12) Uani d . 1 . O
C1a 0.4955(3) 0.4033(3) 0.8576(3) 0.023(2) Uani d . 1 . C
C2a 0.5520(3) 0.3997(3) 0.8598(3) 0.023(2) Uani d . 1 . C
C7a 0.5737(4) 0.3542(4) 0.8269(4) 0.038(2) Uani d . 1 . C
F1a 0.6257(2) 0.3352(3) 0.8574(3) 0.075(2) Uani d . 1 . F
F2a 0.5796(3) 0.3814(3) 0.7801(3) 0.076(2) Uani d . 1 . F
F3a 0.5400(2) 0.3097(2) 0.8066(3) 0.057(2) Uani d . 1 . F
C3a 0.5934(3) 0.4403(4) 0.8898(4) 0.032(2) Uani d . 1 . C
H3a 0.6317(3) 0.4360(4) 0.8905(4) 0.038 Uiso calc R 1 . H
C4a 0.5805(4) 0.4871(4) 0.9187(4) 0.031(2) Uani d . 1 . C
C8a 0.6266(4) 0.5288(4) 0.9522(4) 0.046(2) Uani d . 1 . C
F4a 0.6724(3) 0.5007(3) 0.9886(3) 0.083(2) Uani d . 1 . F
F5a 0.6096(3) 0.5680(3) 0.9835(3) 0.065(2) Uani d . 1 . F
F6a 0.6456(2) 0.5603(2) 0.9174(2) 0.0559(15) Uani d . 1 . F
C5a 0.5242(4) 0.4937(4) 0.9162(3) 0.032(2) Uani d . 1 . C
H5a 0.5140(4) 0.5262(4) 0.9351(3) 0.039 Uiso calc R 1 . H
C6a 0.4833(3) 0.4526(3) 0.8859(3) 0.027(2) Uani d . 1 . C
C9a 0.4232(4) 0.4670(4) 0.8822(4) 0.032(2) Uani d . 1 . C
F7a 0.3915(2) 0.4194(2) 0.8840(2) 0.0409(12) Uani d . 1 . F
F8a 0.3931(2) 0.4929(3) 0.8310(3) 0.061(2) Uani d . 1 . F
F9a 0.4205(2) 0.5030(3) 0.9233(3) 0.060(2) Uani d . 1 . F
C10a 0.3482(3) 0.3666(3) 0.7630(3) 0.028(2) Uani d . 1 . C
C11a 0.2940(3) 0.3647(4) 0.7669(4) 0.034(2) Uani d DU 1 . C
C16a 0.2805(4) 0.3363(4) 0.8160(4) 0.041(2) Uani d DU 1 . C
F10a 0.3247(3) 0.3114(5) 0.8555(4) 0.054(2) Uani d PDU 0.717(14) 1 F
F11a 0.2406(4) 0.2942(5) 0.7962(4) 0.060(2) Uani d PDU 0.717(14) 1 F
F12a 0.2597(6) 0.3755(4) 0.8426(4) 0.059(2) Uani d PDU 0.717(14) 1 F
F10b 0.2267(7) 0.3222(12) 0.8031(9) 0.054(2) Uani d PDU 0.283(14) 2 F
F11b 0.2956(12) 0.3699(10) 0.8631(8) 0.060(2) Uani d PDU 0.283(14) 2 F
F12b 0.3111(11) 0.2863(9) 0.8330(11) 0.059(2) Uani d PDU 0.283(14) 2 F
C12a 0.2458(4) 0.3889(4) 0.7245(4) 0.036(2) Uani d . 1 . C
H12a 0.2094(4) 0.3866(4) 0.7288(4) 0.044 Uiso calc R 1 . H
C13a 0.2500(4) 0.4164(4) 0.6757(4) 0.039(2) Uani d . 1 . C
C17a 0.1977(4) 0.4436(6) 0.6311(5) 0.056(3) Uani d . 1 . C
F13a 0.2098(3) 0.4726(4) 0.5911(3) 0.095(3) Uani d . 1 . F
F14a 0.1716(2) 0.4815(3) 0.6558(3) 0.068(2) Uani d . 1 . F
F15a 0.1582(3) 0.4021(3) 0.6045(3) 0.075(2) Uani d . 1 . F
C14a 0.3023(4) 0.4176(4) 0.6701(4) 0.039(2) Uani d . 1 . C
H14a 0.3058(4) 0.4348(4) 0.6363(4) 0.046 Uiso calc R 1 . H
C15a 0.3505(4) 0.3942(4) 0.7124(4) 0.036(2) Uani d DU 1 . C
C18a 0.4051(4) 0.4013(4) 0.7016(4) 0.046(2) Uani d DU 1 . C
F16a 0.4019(4) 0.4084(6) 0.6495(3) 0.064(3) Uani d PDU 0.715(12) 1 F
F17a 0.4466(4) 0.3636(5) 0.7291(6) 0.045(2) Uani d PDU 0.715(12) 1 F
F18a 0.4319(3) 0.4563(4) 0.7280(5) 0.056(2) Uani d PDU 0.715(12) 1 F
F16b 0.4488(11) 0.3680(15) 0.7321(14) 0.064(3) Uani d PDU 0.285(12) 2 F
F17b 0.4177(8) 0.4508(7) 0.6903(11) 0.045(2) Uani d PDU 0.285(12) 2 F
F18b 0.3922(9) 0.3694(11) 0.6458(8) 0.056(2) Uani d PDU 0.285(12) 2 F
C19a 0.5193(3) 0.2248(3) 1.0259(3) 0.027(2) Uani d . 1 . C
C20a 0.5562(3) 0.2723(4) 1.0510(3) 0.030(2) Uani d DU 1 . C
C25a 0.5578(3) 0.3304(4) 1.0210(4) 0.036(2) Uani d DU 1 . C
F19a 0.5543(4) 0.3238(3) 0.9669(3) 0.047(2) Uani d PDU 0.750(8) 1 F
F20a 0.6041(4) 0.3636(4) 1.0458(4) 0.063(2) Uani d PDU 0.750(8) 1 F
F21a 0.5134(3) 0.3682(3) 1.0162(4) 0.051(2) Uani d PDU 0.750(8) 1 F
F19b 0.5498(11) 0.3735(7) 1.0535(9) 0.047(2) Uani d PDU 0.250(8) 2 F
F20b 0.5234(11) 0.3343(11) 0.9686(8) 0.063(2) Uani d PDU 0.250(8) 2 F
F21b 0.6125(8) 0.3371(10) 1.0227(11) 0.051(2) Uani d PDU 0.250(8) 2 F
C21a 0.5968(4) 0.2695(5) 1.1074(4) 0.039(2) Uani d . 1 . C
H21a 0.6205(4) 0.3029(5) 1.1237(4) 0.047 Uiso calc R 1 . H
C22a 0.6024(4) 0.2181(4) 1.1397(4) 0.040(2) Uani d DU 1 . C
C26a 0.6443(4) 0.2154(5) 1.2010(4) 0.059(3) Uani d DU 1 . C
F22a 0.6880(4) 0.2565(8) 1.2098(4) 0.074(3) Uani d PDU 0.72(2) 1 F
F23a 0.6659(6) 0.1661(6) 1.2207(4) 0.073(3) Uani d PDU 0.72(2) 1 F
F24a 0.6174(5) 0.2374(6) 1.2362(4) 0.062(2) Uani d PDU 0.72(2) 1 F
F22b 0.6463(13) 0.1547(9) 1.2174(13) 0.074(3) Uani d PDU 0.28(2) 2 F
F23b 0.6334(13) 0.2420(16) 1.2410(10) 0.073(3) Uani d PDU 0.28(2) 2 F
F24b 0.6980(7) 0.2222(17) 1.2038(9) 0.062(2) Uani d PDU 0.28(2) 2 F
C23a 0.5695(4) 0.1697(4) 1.1151(4) 0.041(2) Uani d . 1 . C
H23a 0.5747(4) 0.1337(4) 1.1365(4) 0.049 Uiso calc R 1 . H
C24a 0.5280(3) 0.1726(4) 1.0588(3) 0.033(2) Uani d DU 1 . C
C27a 0.4949(4) 0.1165(4) 1.0385(4) 0.042(2) Uani d DU 1 . C
F25a 0.4823(6) 0.0858(7) 1.0767(5) 0.043(3) Uani d PDU 0.52(2) 1 F
F26a 0.5264(6) 0.0769(5) 1.0192(9) 0.056(2) Uani d PDU 0.52(2) 1 F
F27a 0.4479(7) 0.1221(10) 0.9910(6) 0.055(3) Uani d PDU 0.52(2) 1 F
F25b 0.4541(7) 0.1186(9) 0.9877(6) 0.043(3) Uani d PDU 0.48(2) 2 F
F26b 0.4647(8) 0.1082(8) 1.0754(6) 0.056(2) Uani d PDU 0.48(2) 2 F
F27b 0.5271(6) 0.0707(5) 1.0454(8) 0.055(3) Uani d PDU 0.48(2) 2 F
C28a 0.3640(3) 0.2138(3) 0.9592(3) 0.024(2) Uani d . 1 . C
C29a 0.3185(3) 0.1786(4) 0.9246(3) 0.030(2) Uani d . 1 . C
C34a 0.3187(4) 0.1498(5) 0.8700(4) 0.044(2) Uani d . 1 . C
F28a 0.3406(2) 0.1851(2) 0.8396(2) 0.0452(13) Uani d . 1 . F
F29a 0.2665(3) 0.1343(4) 0.8346(3) 0.084(2) Uani d . 1 . F
F30a 0.3507(3) 0.1006(3) 0.8807(3) 0.064(2) Uani d . 1 . F
C30a 0.2701(4) 0.1683(4) 0.9379(4) 0.047(2) Uani d . 1 . C
H30a 0.2398(4) 0.1447(4) 0.9125(4) 0.057 Uiso calc R 1 . H
C31a 0.2648(5) 0.1915(5) 0.9875(4) 0.056(3) Uani d DU 1 . C
C35a 0.2129(6) 0.1792(6) 1.0014(5) 0.089(3) Uani d DU 1 . C
F31a 0.2098(6) 0.1186(5) 1.0092(7) 0.104(3) Uani d PDU 0.75(2) 1 F
F32a 0.1637(4) 0.1905(8) 0.9578(5) 0.099(4) Uani d PDU 0.75(2) 1 F
F33a 0.2108(6) 0.2046(6) 1.0483(5) 0.095(3) Uani d PDU 0.75(2) 1 F
F31b 0.1756(12) 0.2246(15) 0.985(2) 0.104(3) Uani d PDU 0.25(2) 2 F
F32b 0.2315(12) 0.178(2) 1.0619(8) 0.099(4) Uani d PDU 0.25(2) 2 F
F33b 0.1843(15) 0.1311(15) 0.9844(17) 0.095(3) Uani d PDU 0.25(2) 2 F
C32a 0.3081(4) 0.2274(4) 1.0224(4) 0.041(2) Uani d . 1 . C
H32a 0.3048(4) 0.2448(4) 1.0562(4) 0.049 Uiso calc R 1 . H
C33a 0.3562(4) 0.2386(4) 1.0089(3) 0.030(2) Uani d . 1 . C
C36a 0.4002(4) 0.2782(4) 1.0499(4) 0.034(2) Uani d . 1 . C
F34a 0.4294(2) 0.3100(2) 1.0234(2) 0.0430(13) Uani d . 1 . F
F35a 0.4398(2) 0.2482(3) 1.0930(2) 0.0483(13) Uani d . 1 . F
F36a 0.3762(2) 0.3180(2) 1.0746(2) 0.0477(13) Uani d . 1 . F
C37a 0.5499(3) 0.1604(3) 0.8125(3) 0.026(2) Uani d . 1 . C
C38a 0.5573(3) 0.1365(4) 0.7635(3) 0.029(2) Uani d . 1 . C
C43a 0.5085(4) 0.1273(5) 0.7073(4) 0.042(2) Uani d . 1 . C
F37a 0.4819(2) 0.0747(3) 0.7053(3) 0.063(2) Uani d . 1 . F
F38a 0.5243(2) 0.1289(3) 0.6616(2) 0.068(2) Uani d . 1 . F
F39a 0.4681(2) 0.1690(3) 0.6986(2) 0.057(2) Uani d . 1 . F
C39a 0.6111(4) 0.1187(4) 0.7642(4) 0.036(2) Uani d . 1 . C
H39a 0.6144(4) 0.1013(4) 0.7304(4) 0.043 Uiso calc R 1 . H
C40a 0.6593(4) 0.1260(4) 0.8128(4) 0.045(2) Uani d DU 1 . C
C44a 0.7156(4) 0.1056(5) 0.8124(4) 0.060(3) Uani d DU 1 . C
F40a 0.7604(3) 0.1217(6) 0.8589(4) 0.071(3) Uani d PDU 0.731(14) 1 F
F41a 0.7285(4) 0.1356(5) 0.7696(4) 0.074(2) Uani d PDU 0.731(14) 1 F
F42a 0.7190(5) 0.0511(4) 0.7997(6) 0.087(3) Uani d PDU 0.731(14) 1 F
F40b 0.7059(11) 0.0547(11) 0.7788(12) 0.071(3) Uani d PDU 0.269(14) 2 F
F41b 0.7467(9) 0.0786(15) 0.8638(8) 0.074(2) Uani d PDU 0.269(14) 2 F
F42b 0.7466(10) 0.1385(11) 0.7961(15) 0.087(3) Uani d PDU 0.269(14) 2 F
C41a 0.6544(4) 0.1504(5) 0.8616(4) 0.046(2) Uani d . 1 . C
H41a 0.6878(4) 0.1563(5) 0.8954(4) 0.055 Uiso calc R 1 . H
C42a 0.6001(4) 0.1667(4) 0.8617(4) 0.040(2) Uani d . 1 . C
C45a 0.5997(4) 0.1929(6) 0.9174(4) 0.061(3) Uani d . 1 . C
F43a 0.6504(3) 0.2178(5) 0.9487(3) 0.115(4) Uani d . 1 . F
F44a 0.5872(3) 0.1520(4) 0.9499(3) 0.086(2) Uani d . 1 . F
F45a 0.5609(2) 0.2367(3) 0.9083(3) 0.061(2) Uani d . 1 . F
C46a 0.3958(3) 0.1175(3) 0.7619(3) 0.025(2) Uani d . 1 . C
C47a 0.4005(3) 0.0578(4) 0.7761(3) 0.028(2) Uani d . 1 . C
C52a 0.4484(4) 0.0306(4) 0.8257(4) 0.034(2) Uani d . 1 . C
F46a 0.4320(3) 0.0172(3) 0.8706(3) 0.076(2) Uani d . 1 . F
F47a 0.4941(2) 0.0657(2) 0.8488(2) 0.0477(13) Uani d . 1 . F
F48a 0.4678(3) -0.0193(2) 0.8124(3) 0.068(2) Uani d . 1 . F
C48a 0.3592(4) 0.0161(4) 0.7455(4) 0.031(2) Uani d . 1 . C
H48a 0.3635(4) -0.0245(4) 0.7568(4) 0.037 Uiso calc R 1 . H
C49a 0.3123(4) 0.0343(4) 0.6988(4) 0.038(2) Uani d DU 1 . C
C53a 0.2680(4) -0.0092(4) 0.6643(4) 0.046(2) Uani d DU 1 . C
F49a 0.2724(4) -0.0218(5) 0.6144(4) 0.053(2) Uani d PDU 0.72(2) 1 F
F50a 0.2155(3) 0.0103(6) 0.6551(7) 0.075(3) Uani d PDU 0.72(2) 1 F
F51a 0.2715(6) -0.0621(4) 0.6909(4) 0.071(3) Uani d PDU 0.72(2) 1 F
F49b 0.2204(8) -0.0116(13) 0.6724(11) 0.053(2) Uani d PDU 0.28(2) 2 F
F50b 0.2881(9) -0.0641(8) 0.6674(17) 0.075(3) Uani d PDU 0.28(2) 2 F
F51b 0.2514(14) 0.0027(14) 0.6060(7) 0.071(3) Uani d PDU 0.28(2) 2 F
C50a 0.3054(4) 0.0944(4) 0.6840(4) 0.034(2) Uani d . 1 . C
H50a 0.2721(4) 0.1071(4) 0.6526(4) 0.040 Uiso calc R 1 . H
C51a 0.3460(3) 0.1353(4) 0.7142(3) 0.024(2) Uani d . 1 . C
C54a 0.3331(3) 0.1985(4) 0.6944(3) 0.028(2) Uani d . 1 . C
F52a 0.3209(2) 0.2318(2) 0.7341(2) 0.0347(11) Uani d . 1 . F
F53a 0.2868(2) 0.2027(2) 0.6453(2) 0.0438(13) Uani d . 1 . F
F54a 0.3753(2) 0.2259(2) 0.6834(2) 0.0353(11) Uani d . 1 . F
Sn1y -0.07383(2) 0.26525(2) 0.71810(2) 0.02543(15) Uani d . 1 . Sn
Sn2y -0.06389(2) 0.37529(2) 0.82637(2) 0.02605(15) Uani d . 1 . Sn
Sn3y -0.10816(3) 0.41660(3) 0.67688(2) 0.0303(2) Uani d . 1 . Sn
O1y -0.0948(2) 0.3336(2) 0.6674(2) 0.0328(13) Uani d . 1 . O
O2y -0.0600(2) 0.2979(2) 0.7944(2) 0.0302(13) Uani d . 1 . O
O3y -0.0936(3) 0.4262(3) 0.7592(2) 0.045(2) Uani d . 1 . O
C1y 0.0042(3) 0.2316(4) 0.7055(3) 0.030(2) Uani d . 1 . C
C2y -0.0006(4) 0.2065(5) 0.6520(4) 0.053(3) Uani d DU 1 . C
C7y -0.0561(4) 0.1966(5) 0.6048(4) 0.074(3) Uani d DU 1 . C
F1y -0.0983(7) 0.2301(8) 0.6052(9) 0.050(2) Uani d PDU 0.511(9) 1 F
F2y -0.0833(5) 0.1399(5) 0.6211(5) 0.069(2) Uani d PDU 0.511(9) 1 F
F3y -0.0595(5) 0.1792(8) 0.5561(5) 0.064(3) Uani d PDU 0.511(9) 1 F
F1z -0.0615(5) 0.1522(5) 0.5751(5) 0.050(2) Uani d PDU 0.489(9) 2 F
F2z -0.0527(5) 0.2405(6) 0.5556(5) 0.069(2) Uani d PDU 0.489(9) 2 F
F3z -0.1008(7) 0.2222(10) 0.6065(10) 0.064(3) Uani d PDU 0.489(9) 2 F
C3y 0.0460(4) 0.1868(6) 0.6405(5) 0.071(4) Uani d . 1 . C
H3y 0.0402(4) 0.1686(6) 0.6041(5) 0.085 Uiso calc R 1 . H
C4y 0.1008(5) 0.1924(6) 0.6801(5) 0.083(4) Uani d DU 1 . C
C8y 0.1512(6) 0.1732(7) 0.6676(5) 0.114(5) Uani d DU 1 . C
F4y 0.1380(8) 0.1416(11) 0.6202(8) 0.103(4) Uani d PDU 0.485(11) 1 F
F5y 0.1958(7) 0.1591(12) 0.7058(9) 0.130(7) Uani d PDU 0.485(11) 1 F
F6y 0.1714(8) 0.2282(8) 0.6481(11) 0.138(4) Uani d PDU 0.485(11) 1 F
F4z 0.2007(6) 0.1907(10) 0.7016(8) 0.103(4) Uani d PDU 0.515(11) 2 F
F5z 0.1487(7) 0.1674(13) 0.6163(7) 0.130(7) Uani d PDU 0.515(11) 2 F
F6z 0.1617(7) 0.1111(8) 0.6906(10) 0.138(4) Uani d PDU 0.515(11) 2 F
C5y 0.1079(4) 0.2176(4) 0.7335(4) 0.047(2) Uani d . 1 . C
H5y 0.1457(4) 0.2223(4) 0.7617(4) 0.056 Uiso calc R 1 . H
C6y 0.0607(3) 0.2360(3) 0.7464(3) 0.028(2) Uani d . 1 . C
C9y 0.0741(4) 0.2632(4) 0.8047(4) 0.034(2) Uani d . 1 . C
F7y 0.0478(2) 0.2361(2) 0.8361(2) 0.0430(12) Uani d . 1 . F
F8y 0.1303(2) 0.2620(3) 0.8362(2) 0.067(2) Uani d . 1 . F
F9y 0.0579(2) 0.3203(2) 0.8006(2) 0.0495(14) Uani d . 1 . F
C10y -0.1434(3) 0.1993(4) 0.6971(3) 0.029(2) Uani d . 1 . C
C11y -0.1993(3) 0.2078(4) 0.6555(3) 0.032(2) Uani d . 1 . C
C16y -0.2207(4) 0.2667(4) 0.6265(4) 0.042(2) Uani d . 1 . C
F10y -0.2085(2) 0.3110(2) 0.6648(2) 0.0450(13) Uani d . 1 . F
F11y -0.1989(2) 0.2809(2) 0.5862(2) 0.0442(13) Uani d . 1 . F
F12y -0.2784(2) 0.2668(3) 0.5986(3) 0.061(2) Uani d . 1 . F
C12y -0.2383(4) 0.1608(5) 0.6394(4) 0.043(2) Uani d . 1 . C
H12y -0.2753(4) 0.1667(5) 0.6103(4) 0.051 Uiso calc R 1 . H
C13y -0.2241(4) 0.1063(5) 0.6649(4) 0.056(2) Uani d DU 1 . C
C17y -0.2660(5) 0.0570(6) 0.6478(5) 0.078(3) Uani d DU 1 . C
F13y -0.3146(6) 0.0609(7) 0.6140(8) 0.080(3) Uani d PDU 0.445(8) 1 F
F14y -0.2582(10) 0.0185(8) 0.6925(7) 0.076(3) Uani d PDU 0.445(8) 1 F
F15y -0.2423(6) 0.0119(6) 0.6150(6) 0.067(2) Uani d PDU 0.445(8) 1 F
F13z -0.2625(8) 0.0127(6) 0.6788(7) 0.080(3) Uani d PDU 0.555(8) 2 F
F14z -0.2929(6) 0.0513(6) 0.5914(5) 0.076(3) Uani d PDU 0.555(8) 2 F
F15z -0.3217(4) 0.0841(5) 0.6544(5) 0.067(2) Uani d PDU 0.555(8) 2 F
C14y -0.1714(4) 0.0971(4) 0.7067(4) 0.046(2) Uani d . 1 . C
H14y -0.1619(4) 0.0594(4) 0.7251(4) 0.056 Uiso calc R 1 . H
C15y -0.1321(4) 0.1426(4) 0.7220(4) 0.042(2) Uani d DU 1 . C
C18y -0.0766(5) 0.1281(4) 0.7668(5) 0.065(3) Uani d DU 1 . C
F16y -0.0354(4) 0.1157(5) 0.7368(5) 0.066(2) Uani d PDU 0.675(13) 1 F
F17y -0.0721(5) 0.0780(4) 0.7931(5) 0.075(4) Uani d PDU 0.675(13) 1 F
F18y -0.0478(6) 0.1703(5) 0.8004(5) 0.053(2) Uani d PDU 0.675(13) 1 F
F16z -0.0904(8) 0.1024(10) 0.8157(8) 0.066(2) Uani d PDU 0.325(13) 2 F
F17z -0.0496(12) 0.1772(10) 0.7968(13) 0.075(4) Uani d PDU 0.325(13) 2 F
F18z -0.0417(8) 0.0937(9) 0.7607(9) 0.053(2) Uani d PDU 0.325(13) 2 F
C19y -0.1209(4) 0.3798(4) 0.8759(3) 0.036(2) Uani d . 1 . C
C20y -0.1608(4) 0.3352(4) 0.8753(3) 0.035(2) Uani d . 1 . C
C25y -0.1764(4) 0.2854(4) 0.8325(4) 0.040(2) Uani d . 1 . C
F19y -0.1788(2) 0.3036(2) 0.7799(2) 0.0450(13) Uani d . 1 . F
F20y -0.1385(2) 0.2406(2) 0.8476(2) 0.0532(14) Uani d . 1 . F
F21y -0.2279(2) 0.2625(3) 0.8249(3) 0.066(2) Uani d . 1 . F
C21y -0.1895(4) 0.3363(5) 0.9149(4) 0.047(3) Uani d . 1 . C
H21y -0.2160(4) 0.3053(5) 0.9138(4) 0.056 Uiso calc R 1 . H
C22y -0.1805(5) 0.3803(5) 0.9544(5) 0.060(3) Uani d DU 1 . C
C26y -0.2125(5) 0.3800(5) 0.9956(5) 0.079(3) Uani d DU 1 . C
F22y -0.1977(7) 0.4241(6) 1.0330(6) 0.099(3) Uani d PDU 0.78(2) 1 F
F23y -0.2030(6) 0.3308(5) 1.0264(5) 0.082(3) Uani d PDU 0.78(2) 1 F
F24y -0.2693(4) 0.3837(8) 0.9672(5) 0.088(3) Uani d PDU 0.78(2) 1 F
F22z -0.228(2) 0.3243(11) 1.005(2) 0.099(3) Uani d PDU 0.22(2) 2 F
F23z -0.2587(14) 0.411(2) 0.9805(15) 0.082(3) Uani d PDU 0.22(2) 2 F
F24z -0.1767(12) 0.398(2) 1.0485(9) 0.088(3) Uani d PDU 0.22(2) 2 F
C23y -0.1438(5) 0.4257(5) 0.9550(4) 0.055(3) Uani d . 1 . C
H23y -0.1379(5) 0.4573(5) 0.9822(4) 0.066 Uiso calc R 1 . H
C24y -0.1152(4) 0.4263(4) 0.9165(4) 0.043(2) Uani d . 1 . C
C27y -0.0768(5) 0.4786(5) 0.9182(5) 0.054(3) Uani d . 1 . C
F25y -0.0915(3) 0.5264(3) 0.9410(3) 0.073(2) Uani d . 1 . F
F26y -0.0780(3) 0.4932(3) 0.8654(3) 0.079(2) Uani d . 1 . F
F27y -0.0219(3) 0.4682(3) 0.9500(3) 0.088(2) Uani d . 1 . F
C28y 0.0265(3) 0.3878(4) 0.8851(3) 0.026(2) Uani d . 1 . C
C29y 0.0650(4) 0.4293(4) 0.8765(4) 0.038(2) Uani d DU 1 . C
C34y 0.0479(4) 0.4771(4) 0.8312(4) 0.050(2) Uani d DU 1 . C
F28y 0.0336(5) 0.4530(4) 0.7776(3) 0.072(2) Uani d PDU 0.673(6) 1 F
F29y 0.0897(4) 0.5145(4) 0.8352(5) 0.074(3) Uani d PDU 0.673(6) 1 F
F30y 0.0035(4) 0.5082(4) 0.8292(4) 0.062(2) Uani d PDU 0.673(6) 1 F
F28z 0.0551(10) 0.5297(7) 0.8604(7) 0.072(2) Uani d PDU 0.327(6) 2 F
F29z -0.0056(6) 0.4754(9) 0.7958(9) 0.074(3) Uani d PDU 0.327(6) 2 F
F30z 0.0822(8) 0.4808(9) 0.8023(8) 0.062(2) Uani d PDU 0.327(6) 2 F
C30y 0.1234(4) 0.4290(4) 0.9110(4) 0.043(2) Uani d . 1 . C
H30y 0.1485(4) 0.4577(4) 0.9044(4) 0.051 Uiso calc R 1 . H
C31y 0.1452(4) 0.3876(5) 0.9544(4) 0.052(2) Uani d DU 1 . C
C35y 0.2082(6) 0.3874(6) 0.9903(5) 0.094(4) Uani d DU 1 . C
F31y 0.2240(6) 0.4425(7) 1.0128(12) 0.181(9) Uani d PDU 0.693(13) 1 F
F32y 0.2398(6) 0.3780(13) 0.9626(6) 0.153(7) Uani d PDU 0.693(13) 1 F
F33y 0.2243(4) 0.3529(8) 1.0343(6) 0.098(4) Uani d PDU 0.693(13) 1 F
F31z 0.2263(11) 0.3304(9) 0.992(3) 0.181(9) Uani d PDU 0.307(13) 2 F
F32z 0.2194(11) 0.403(3) 1.0414(9) 0.153(7) Uani d PDU 0.307(13) 2 F
F33z 0.2394(10) 0.412(2) 0.9667(14) 0.098(4) Uani d PDU 0.307(13) 2 F
C32y 0.1088(4) 0.3476(4) 0.9649(4) 0.040(2) Uani d . 1 . C
H32y 0.1234(4) 0.3194(4) 0.9954(4) 0.049 Uiso calc R 1 . H
C33y 0.0504(3) 0.3482(4) 0.9311(3) 0.033(2) Uani d DU 1 . C
C36y 0.0161(4) 0.3047(4) 0.9511(4) 0.048(2) Uani d DU 1 . C
F34y 0.0440(3) 0.2641(4) 0.9844(4) 0.063(3) Uani d PDU 0.729(11) 1 F
F35y -0.0304(3) 0.2858(5) 0.9104(4) 0.039(2) Uani d PDU 0.729(11) 1 F
F36y -0.0076(4) 0.3385(4) 0.9867(3) 0.056(2) Uani d PDU 0.729(11) 1 F
F34z -0.0362(8) 0.2925(15) 0.9139(12) 0.063(3) Uani d PDU 0.271(11) 2 F
F35z 0.0168(9) 0.3065(10) 1.0022(7) 0.039(2) Uani d PDU 0.271(11) 2 F
F36z 0.0407(10) 0.2465(7) 0.9492(11) 0.056(2) Uani d PDU 0.271(11) 2 F
C37y -0.0535(4) 0.4782(4) 0.6503(4) 0.037(2) Uani d . 1 . C
C38y -0.0719(4) 0.5364(4) 0.6361(4) 0.041(2) Uani d . 1 . C
C43y -0.1166(5) 0.5647(4) 0.6557(4) 0.053(3) Uani d . 1 . C
F37y -0.1244(3) 0.5349(2) 0.6990(2) 0.066(2) Uani d . 1 . F
F38y -0.1690(3) 0.5670(3) 0.6131(3) 0.067(2) Uani d . 1 . F
F39y -0.1031(3) 0.6201(3) 0.6733(3) 0.077(2) Uani d . 1 . F
C39y -0.0490(5) 0.5732(4) 0.6042(4) 0.046(2) Uani d . 1 . C
H39y -0.0627(5) 0.6127(4) 0.5948(4) 0.055 Uiso calc R 1 . H
C40y -0.0073(5) 0.5517(5) 0.5870(5) 0.065(3) Uani d DU 1 . C
C44y 0.0151(6) 0.5907(5) 0.5491(5) 0.078(3) Uani d DU 1 . C
F40y -0.0312(5) 0.6045(7) 0.4985(5) 0.106(4) Uani d PDU 0.697(10) 1 F
F41y 0.0518(6) 0.5670(5) 0.5319(6) 0.090(3) Uani d PDU 0.697(10) 1 F
F42y 0.0319(7) 0.6422(5) 0.5731(5) 0.104(4) Uani d PDU 0.697(10) 1 F
F40z 0.0765(8) 0.5909(16) 0.5766(12) 0.106(4) Uani d PDU 0.303(10) 2 F
F41z 0.0034(14) 0.6455(9) 0.5460(14) 0.090(3) Uani d PDU 0.303(10) 2 F
F42z 0.0105(17) 0.5710(12) 0.5000(9) 0.104(4) Uani d PDU 0.303(10) 2 F
C41y 0.0154(4) 0.4962(4) 0.6029(4) 0.044(2) Uani d . 1 . C
H41y 0.0466(4) 0.4828(4) 0.5923(4) 0.053 Uiso calc R 1 . H
C42y -0.0073(4) 0.4593(4) 0.6345(4) 0.043(2) Uani d DU 1 . C
C45y 0.0224(4) 0.4008(5) 0.6522(5) 0.062(2) Uani d DU 1 . C
F43y 0.0782(3) 0.4018(5) 0.6619(6) 0.078(3) Uani d PDU 0.77(2) 1 F
F44y -0.0007(5) 0.3577(4) 0.6117(4) 0.069(3) Uani d PDU 0.77(2) 1 F
F45y 0.0167(4) 0.3803(4) 0.7010(4) 0.066(2) Uani d PDU 0.77(2) 1 F
F43z 0.0079(17) 0.3685(14) 0.6883(16) 0.078(3) Uani d PDU 0.23(2) 2 F
F44z 0.0803(8) 0.4169(13) 0.6858(15) 0.069(3) Uani d PDU 0.23(2) 2 F
F45z 0.0273(16) 0.3707(10) 0.6091(10) 0.066(2) Uani d PDU 0.23(2) 2 F
C46y -0.1946(4) 0.4366(4) 0.6125(4) 0.033(2) Uani d . 1 . C
C47y -0.2427(4) 0.4539(4) 0.6250(4) 0.037(2) Uani d DU 1 . C
C52y -0.2436(4) 0.4539(4) 0.6858(4) 0.047(2) Uani d DU 1 . C
F46y -0.2177(8) 0.4077(8) 0.7180(9) 0.058(3) Uani d PDU 0.46(2) 1 F
F47y -0.2933(6) 0.4602(11) 0.6912(7) 0.056(3) Uani d PDU 0.46(2) 1 F
F48y -0.2110(10) 0.5018(7) 0.7176(7) 0.061(2) Uani d PDU 0.46(2) 1 F
F46z -0.2409(10) 0.5061(5) 0.7066(6) 0.058(3) Uani d PDU 0.54(2) 2 F
F47z -0.2062(7) 0.4179(7) 0.7207(7) 0.056(3) Uani d PDU 0.54(2) 2 F
F48z -0.2969(5) 0.4322(9) 0.6818(6) 0.061(2) Uani d PDU 0.54(2) 2 F
C48y -0.2931(4) 0.4731(4) 0.5826(4) 0.040(2) Uani d . 1 . C
H48y -0.3247(4) 0.4852(4) 0.5931(4) 0.048 Uiso calc R 1 . H
C49y -0.2980(4) 0.4751(4) 0.5258(4) 0.046(2) Uani d DU 1 . C
C53y -0.3502(4) 0.5008(4) 0.4802(5) 0.057(2) Uani d DU 1 . C
F49y -0.3962(4) 0.4997(11) 0.4958(8) 0.075(3) Uani d PDU 0.78(5) 1 F
F50y -0.3636(9) 0.4747(7) 0.4293(5) 0.078(3) Uani d PDU 0.78(5) 1 F
F51y -0.3429(5) 0.5584(4) 0.4710(6) 0.068(3) Uani d PDU 0.78(5) 1 F
F49z -0.3499(18) 0.491(3) 0.4263(9) 0.075(3) Uani d PDU 0.22(5) 2 F
F50z -0.353(2) 0.5597(9) 0.483(2) 0.078(3) Uani d PDU 0.22(5) 2 F
F51z -0.3997(9) 0.480(2) 0.479(2) 0.068(3) Uani d PDU 0.22(5) 2 F
C50y -0.2531(4) 0.4562(4) 0.5106(4) 0.041(2) Uani d . 1 . C
H50y -0.2563(4) 0.4570(4) 0.4711(4) 0.049 Uiso calc R 1 . H
C51y -0.2027(4) 0.4360(4) 0.5534(4) 0.034(2) Uani d . 1 . C
C54y -0.1574(4) 0.4171(5) 0.5286(4) 0.050(3) Uani d . 1 . C
F52y -0.1147(2) 0.3855(2) 0.5655(2) 0.0450(13) Uani d . 1 . F
F53y -0.1328(3) 0.4647(3) 0.5145(3) 0.072(2) Uani d . 1 . F
F54y -0.1801(3) 0.3852(4) 0.4817(2) 0.085(2) Uani d . 1 . F

loop_
_atom_type_symbol
_atom_type_description
_atom_type_scat_dispersion_real
_atom_type_scat_dispersion_imag
_atom_type_scat_source
C C .0033 .0016 'International Tables Vol C Tables 4.2.6.8 and 6.1.1.4'
H H .0000 .0000 'International Tables Vol C Tables 4.2.6.8 and 6.1.1.4'
F F .0171 .0103 'International Tables Vol C Tables 4.2.6.8 and 6.1.1.4'
O O .0106 .0060 'International Tables Vol C Tables 4.2.6.8 and 6.1.1.4'
Sn Sn -.6537 1.4246 'International Tables Vol C Tables 4.2.6.8 and 6.1.1.4'

loop_
_geom_angle_atom_site_label_1
_geom_angle_atom_site_label_2
_geom_angle_atom_site_label_3
_geom_angle
_geom_angle_publ_flag
O1a Sn1a O2a 101.5(2) yes
O1a Sn1a C10a 102.5(3) yes
O2a Sn1a C10a 122.3(3) yes
O1a Sn1a C1a 122.3(3) yes
O2a Sn1a C1a 98.1(3) yes
C10a Sn1a C1a 111.3(3) yes
O2a Sn2a O3a 105.7(2) yes
O2a Sn2a C28a 105.1(3) yes
O3a Sn2a C28a 115.9(3) yes
O2a Sn2a C19a 114.8(3) yes
O3a Sn2a C19a 105.4(3) yes
C28a Sn2a C19a 110.2(3) yes
O3a Sn3a O1a 105.5(2) yes
O3a Sn3a C46a 104.1(2) yes
O1a Sn3a C46a 110.7(3) yes
O3a Sn3a C37a 112.2(3) yes
O1a Sn3a C37a 109.9(3) yes
C46a Sn3a C37a 114.1(3) yes
Sn1a O1a Sn3a 137.6(3) yes
Sn2a O2a Sn1a 137.3(3) yes
Sn3a O3a Sn2a 131.8(3) yes
C2a C1a C6a 115.1(7) ?
C2a C1a Sn1a 126.1(6) ?
C6a C1a Sn1a 117.9(5) ?
C3a C2a C1a 122.1(7) ?
C3a C2a C7a 113.1(7) ?
C1a C2a C7a 124.7(7) ?
F3a C7a F1a 109.7(7) ?
F3a C7a F2a 106.0(8) ?
F1a C7a F2a 104.5(7) ?
F3a C7a C2a 115.0(7) ?
F1a C7a C2a 112.3(8) ?
F2a C7a C2a 108.6(7) ?
C4a C3a C2a 121.2(7) ?
C3a C4a C5a 118.7(8) ?
C3a C4a C8a 119.7(8) ?
C5a C4a C8a 121.6(8) ?
F6a C8a F4a 105.8(8) ?
F6a C8a F5a 106.4(8) ?
F4a C8a F5a 107.3(8) ?
F6a C8a C4a 111.3(8) ?
F4a C8a C4a 112.2(8) ?
F5a C8a C4a 113.4(8) ?
C6a C5a C4a 119.2(8) ?
C5a C6a C1a 123.5(7) ?
C5a C6a C9a 114.3(7) ?
C1a C6a C9a 122.0(7) ?
F9a C9a F7a 105.8(6) ?
F9a C9a F8a 106.9(7) ?
F7a C9a F8a 104.0(7) ?
F9a C9a C6a 114.4(7) ?
F7a C9a C6a 114.2(6) ?
F8a C9a C6a 110.7(7) ?
C11a C10a C15a 115.0(7) ?
C11a C10a Sn1a 126.6(6) ?
C15a C10a Sn1a 118.4(6) ?
C12a C11a C10a 122.2(8) ?
C12a C11a C16a 112.9(7) ?
C10a C11a C16a 124.8(7) ?
F10a C16a F12a 107.0(8) ?
F10b C16a F11b 107.3(13) ?
F10a C16a F11a 106.4(8) ?
F12a C16a F11a 106.7(8) ?
F10b C16a F12b 106.9(13) ?
F11b C16a F12b 104.7(13) ?
F10b C16a C11a 114.4(11) ?
F10a C16a C11a 114.2(7) ?
F12a C16a C11a 111.0(7) ?
F11b C16a C11a 112.9(10) ?
F11a C16a C11a 111.0(8) ?
F12b C16a C11a 110.0(10) ?
C11a C12a C13a 120.9(8) ?
C14a C13a C12a 118.2(8) ?
C14a C13a C17a 121.8(8) ?
C12a C13a C17a 120.0(8) ?
F13a C17a F15a 107.8(9) ?
F13a C17a F14a 107.8(10) ?
F15a C17a F14a 106.0(8) ?
F13a C17a C13a 112.5(8) ?
F15a C17a C13a 111.4(9) ?
F14a C17a C13a 111.0(9) ?
C13a C14a C15a 121.1(8) ?
C14a C15a C10a 122.5(8) ?
C14a C15a C18a 115.1(7) ?
C10a C15a C18a 122.4(7) ?
F17b C18a F16b 115.1(17) ?
F16a C18a F17a 110.5(9) ?
F16a C18a F18a 101.5(8) ?
F17a C18a F18a 99.8(9) ?
F17b C18a F18b 102.5(12) ?
F16b C18a F18b 96.4(16) ?
F17b C18a C15a 117.9(10) ?
F16a C18a C15a 118.1(8) ?
F16b C18a C15a 117.4(16) ?
F17a C18a C15a 115.9(9) ?
F18a C18a C15a 108.4(7) ?
F18b C18a C15a 102.2(10) ?
C20a C19a C24a 116.4(7) ?
C20a C19a Sn2a 125.3(6) ?
C24a C19a Sn2a 118.0(6) ?
C21a C20a C19a 122.0(8) ?
C21a C20a C25a 113.1(7) ?
C19a C20a C25a 124.9(7) ?
F20b C25a F19b 112.0(15) ?
F19a C25a F20a 105.1(7) ?
F20b C25a F21b 108.7(14) ?
F19b C25a F21b 105.7(13) ?
F19a C25a F21a 103.1(7) ?
F20a C25a F21a 103.4(7) ?
F20b C25a C20a 115.6(12) ?
F19a C25a C20a 113.3(7) ?
F19b C25a C20a 107.6(9) ?
F20a C25a C20a 115.7(7) ?
F21b C25a C20a 106.6(10) ?
F21a C25a C20a 114.8(7) ?
C22a C21a C20a 120.0(9) ?
C23a C22a C21a 119.4(8) ?
C23a C22a C26a 120.3(9) ?
C21a C22a C26a 120.3(9) ?
F23b C26a F24b 113.7(16) ?
F23a C26a F24a 108.3(10) ?
F23a C26a F22a 109.2(9) ?
F24a C26a F22a 101.3(10) ?
F23b C26a F22b 103.1(17) ?
F24b C26a F22b 99.5(15) ?
F23a C26a C22a 118.2(10) ?
F23b C26a C22a 120.3(15) ?
F24b C26a C22a 111.8(11) ?
F24a C26a C22a 107.8(9) ?
F22a C26a C22a 110.7(8) ?
F22b C26a C22a 105.5(13) ?
C22a C23a C24a 120.8(8) ?
C19a C24a C23a 121.2(8) ?
C19a C24a C27a 124.4(7) ?
C23a C24a C27a 114.4(8) ?
F27b C27a F25b 113.1(13) ?
F25a C27a F27a 109.1(12) ?
F25a C27a F26a 103.0(9) ?
F27a C27a F26a 100.8(11) ?
F27b C27a F26b 105.5(10) ?
F25b C27a F26b 102.6(12) ?
F27b C27a C24a 113.3(10) ?
F25a C27a C24a 117.1(9) ?
F25b C27a C24a 115.9(11) ?
F27a C27a C24a 114.6(12) ?
F26a C27a C24a 110.4(9) ?
F26b C27a C24a 104.8(9) ?
C29a C28a C33a 114.8(7) ?
C29a C28a Sn2a 124.5(5) ?
C33a C28a Sn2a 120.7(6) ?
C30a C29a C28a 122.4(7) ?
C30a C29a C34a 115.5(7) ?
C28a C29a C34a 122.2(7) ?
F29a C34a F30a 106.6(8) ?
F29a C34a F28a 106.6(8) ?
F30a C34a F28a 105.6(7) ?
F29a C34a C29a 112.8(7) ?
F30a C34a C29a 112.2(8) ?
F28a C34a C29a 112.5(8) ?
C29a C30a C31a 121.4(9) ?
C32a C31a C30a 118.3(9) ?
C32a C31a C35a 121.2(8) ?
C30a C31a C35a 120.5(9) ?
F33a C35a F32a 108.3(11) ?
F33b C35a F31b 107.7(17) ?
F33a C35a F31a 106.6(12) ?
F32a C35a F31a 102.7(11) ?
F33b C35a F32b 105.5(17) ?
F31b C35a F32b 105.6(17) ?
F33b C35a C31a 120.7(14) ?
F33a C35a C31a 116.1(10) ?
F32a C35a C31a 113.8(10) ?
F31b C35a C31a 110.6(14) ?
F31a C35a C31a 108.3(10) ?
F32b C35a C31a 105.7(14) ?
C31a C32a C33a 120.6(8) ?
C32a C33a C28a 122.6(8) ?
C32a C33a C36a 115.7(7) ?
C28a C33a C36a 121.8(7) ?
F36a C36a F35a 107.2(7) ?
F36a C36a F34a 105.9(7) ?
F35a C36a F34a 106.3(7) ?
F36a C36a C33a 111.9(7) ?
F35a C36a C33a 112.7(7) ?
F34a C36a C33a 112.4(7) ?
C38a C37a C42a 115.9(7) ?
C38a C37a Sn3a 121.8(6) ?
C42a C37a Sn3a 122.0(6) ?
C39a C38a C37a 121.9(8) ?
C39a C38a C43a 115.3(7) ?
C37a C38a C43a 122.8(7) ?
F38a C43a F39a 106.3(8) ?
F38a C43a F37a 106.6(8) ?
F39a C43a F37a 106.4(7) ?
F38a C43a C38a 113.4(7) ?
F39a C43a C38a 111.4(7) ?
F37a C43a C38a 112.3(8) ?
C40a C39a C38a 120.8(8) ?
C39a C40a C41a 119.5(9) ?
C39a C40a C44a 119.4(8) ?
C41a C40a C44a 121.1(8) ?
F42a C44a F40a 111.3(10) ?
F42b C44a F41b 110.9(15) ?
F42b C44a F40b 107.2(16) ?
F41b C44a F40b 96.1(15) ?
F42a C44a F41a 103.1(9) ?
F40a C44a F41a 100.1(9) ?
F42b C44a C40a 121.4(15) ?
F42a C44a C40a 116.5(10) ?
F40a C44a C40a 114.2(8) ?
F41b C44a C40a 110.6(11) ?
F40b C44a C40a 107.5(13) ?
F41a C44a C40a 109.6(8) ?
C40a C41a C42a 120.0(8) ?
C41a C42a C37a 122.0(8) ?
C41a C42a C45a 115.5(8) ?
C37a C42a C45a 122.5(8) ?
F44a C45a F45a 107.4(8) ?
F44a C45a F43a 108.4(10) ?
F45a C45a F43a 105.1(10) ?
F44a C45a C42a 111.1(10) ?
F45a C45a C42a 112.3(9) ?
F43a C45a C42a 112.2(8) ?
C47a C46a C51a 116.8(7) ?
C47a C46a Sn3a 118.9(6) ?
C51a C46a Sn3a 124.2(6) ?
C46a C47a C48a 122.5(8) ?
C46a C47a C52a 125.0(7) ?
C48a C47a C52a 112.5(7) ?
F48a C52a F47a 106.3(7) ?
F48a C52a F46a 105.2(7) ?
F47a C52a F46a 104.3(7) ?
F48a C52a C47a 113.6(7) ?
F47a C52a C47a 114.4(7) ?
F46a C52a C47a 112.1(7) ?
C49a C48a C47a 119.4(8) ?
C48a C49a C50a 119.7(8) ?
C48a C49a C53a 120.8(8) ?
C50a C49a C53a 119.5(8) ?
F49a C53a F50a 109.0(9) ?
F49b C53a F50b 107.8(14) ?
F49a C53a F51a 104.8(8) ?
F50a C53a F51a 105.4(9) ?
F49b C53a F51b 103.2(14) ?
F50b C53a F51b 102.0(14) ?
F49b C53a C49a 118.4(12) ?
F49a C53a C49a 112.7(8) ?
F50a C53a C49a 111.1(8) ?
F50b C53a C49a 113.3(11) ?
F51a C53a C49a 113.5(8) ?
F51b C53a C49a 110.5(11) ?
C51a C50a C49a 120.8(8) ?
C50a C51a C46a 120.7(8) ?
C50a C51a C54a 115.5(7) ?
C46a C51a C54a 123.7(7) ?
F54a C54a F53a 105.4(6) ?
F54a C54a F52a 107.0(6) ?
F53a C54a F52a 105.8(6) ?
F54a C54a C51a 114.6(7) ?
F53a C54a C51a 112.0(6) ?
F52a C54a C51a 111.5(6) ?
O1y Sn1y O2y 103.9(2) yes
O1y Sn1y C10y 112.3(3) yes
O2y Sn1y C10y 109.6(3) yes
O1y Sn1y C1y 103.1(3) yes
O2y Sn1y C1y 114.3(3) yes
C10y Sn1y C1y 113.2(3) yes
O3y Sn2y O2y 104.1(2) yes
O3y Sn2y C19y 109.2(3) yes
O2y Sn2y C19y 114.2(3) yes
O3y Sn2y C28y 118.2(3) yes
O2y Sn2y C28y 101.2(3) yes
C19y Sn2y C28y 109.8(3) yes
O1y Sn3y O3y 105.0(2) yes
O1y Sn3y C37y 114.9(3) yes
O3y Sn3y C37y 109.9(3) yes
O1y Sn3y C46y 106.0(3) yes
O3y Sn3y C46y 119.7(3) yes
C37y Sn3y C46y 101.7(3) yes
Sn3y O1y Sn1y 135.3(3) yes
Sn2y O2y Sn1y 136.4(3) yes
Sn2y O3y Sn3y 134.6(3) yes
C2y C1y C6y 115.3(7) ?
C2y C1y Sn1y 119.5(6) ?
C6y C1y Sn1y 125.2(5) ?
C3y C2y C1y 122.6(9) ?
C3y C2y C7y 114.4(8) ?
C1y C2y C7y 123.0(8) ?
F1z C7y F3z 119.0(14) ?
F3y C7y F1y 114.9(13) ?
F1z C7y C2y 118.1(10) ?
F3y C7y C2y 122.3(10) ?
F3z C7y C2y 119.4(12) ?
F1y C7y C2y 116.0(12) ?
F3y C7y F2y 96.2(11) ?
F1y C7y F2y 92.6(12) ?
C2y C7y F2y 106.9(9) ?
F1z C7y F2z 94.3(10) ?
F3z C7y F2z 91.8(13) ?
C2y C7y F2z 102.6(9) ?
C2y C3y C4y 121.7(9) ?
C3y C4y C5y 118.0(9) ?
C3y C4y C8y 122.2(9) ?
C5y C4y C8y 119.8(10) ?
F5z C8y F4z 112.5(16) ?
F5y C8y F4y 114.8(16) ?
F5y C8y C4y 121.8(14) ?
F5z C8y C4y 120.8(13) ?
F4z C8y C4y 117.8(13) ?
F4y C8y C4y 113.0(13) ?
F5y C8y F6y 98.6(16) ?
F4y C8y F6y 99.8(15) ?
C4y C8y F6y 103.9(12) ?
F5z C8y F6z 103.0(16) ?
F4z C8y F6z 92.5(14) ?
C4y C8y F6z 103.9(12) ?
C6y C5y C4y 120.8(9) ?
C5y C6y C1y 121.6(7) ?
C5y C6y C9y 115.6(7) ?
C1y C6y C9y 122.7(7) ?
F7y C9y F8y 106.6(7) ?
F7y C9y F9y 106.7(6) ?
F8y C9y F9y 106.6(7) ?
F7y C9y C6y 113.0(7) ?
F8y C9y C6y 112.2(7) ?
F9y C9y C6y 111.4(7) ?
C15y C10y C11y 115.5(8) ?
C15y C10y Sn1y 119.7(6) ?
C11y C10y Sn1y 124.5(6) ?
C12y C11y C10y 120.5(8) ?
C12y C11y C16y 116.2(8) ?
C10y C11y C16y 123.3(8) ?
F10y C16y F11y 107.5(8) ?
F10y C16y F12y 106.7(7) ?
F11y C16y F12y 105.3(7) ?
F10y C16y C11y 111.7(7) ?
F11y C16y C11y 113.3(7) ?
F12y C16y C11y 111.8(8) ?
C13y C12y C11y 120.8(9) ?
C14y C13y C12y 120.3(9) ?
C14y C13y C17y 119.4(10) ?
C12y C13y C17y 120.3(9) ?
F13z C17y F14z 118.1(13) ?
F13y C17y F14y 115.1(14) ?
F13y C17y C13y 125.0(13) ?
F13z C17y C13y 122.8(12) ?
F14z C17y C13y 114.5(10) ?
F14y C17y C13y 111.5(11) ?
F13y C17y F15y 99.4(12) ?
F14y C17y F15y 92.1(12) ?
C13y C17y F15y 106.4(9) ?
F13z C17y F15z 96.6(12) ?
F14z C17y F15z 91.0(10) ?
C13y C17y F15z 103.6(9) ?
C13y C14y C15y 119.5(10) ?
C14y C15y C10y 123.3(9) ?
C14y C15y C18y 115.3(8) ?
C10y C15y C18y 121.5(8) ?
F17y C18y F18y 113.1(11) ?
F18z C18y F17z 110.6(16) ?
F18z C18y C15y 124.9(12) ?
F17y C18y C15y 117.7(9) ?
F18y C18y C15y 118.3(10) ?
F17z C18y C15y 112.0(14) ?
F18z C18y F16z 103.7(13) ?
F17z C18y F16z 94.9(15) ?
C15y C18y F16z 105.7(10) ?
F17y C18y F16y 98.0(9) ?
F18y C18y F16y 97.9(10) ?
C15y C18y F16y 107.2(9) ?
C20y C19y C24y 115.2(8) ?
C20y C19y Sn2y 123.9(6) ?
C24y C19y Sn2y 120.6(7) ?
C21y C20y C19y 120.9(9) ?
C21y C20y C25y 116.0(9) ?
C19y C20y C25y 123.1(7) ?
F21y C25y F20y 107.0(8) ?
F21y C25y F19y 106.1(7) ?
F20y C25y F19y 106.4(7) ?
F21y C25y C20y 112.3(8) ?
F20y C25y C20y 113.0(7) ?
F19y C25y C20y 111.5(7) ?
C22y C21y C20y 121.5(10) ?
C21y C22y C23y 119.4(9) ?
C21y C22y C26y 119.7(11) ?
C23y C22y C26y 120.8(10) ?
F22y C26y F23y 106.5(9) ?
F22y C26y F24y 107.3(10) ?
F23y C26y F24y 106.9(11) ?
F23z C26y F24z 109.0(18) ?
F23z C26y F22z 106.5(18) ?
F24z C26y F22z 104.1(16) ?
F23z C26y C22y 116.0(15) ?
F22y C26y C22y 113.0(11) ?
F23y C26y C22y 111.5(9) ?
F24y C26y C22y 111.4(9) ?
F24z C26y C22y 109.2(14) ?
F22z C26y C22y 111.3(15) ?
C22y C23y C24y 120.6(10) ?
C23y C24y C19y 122.3(10) ?
C23y C24y C27y 117.9(9) ?
C19y C24y C27y 119.8(8) ?
F25y C27y F27y 106.0(8) ?
F25y C27y F26y 107.6(9) ?
F27y C27y F26y 106.2(9) ?
F25y C27y C24y 112.0(8) ?
F27y C27y C24y 112.7(9) ?
F26y C27y C24y 111.9(8) ?
C33y C28y C29y 115.7(7) ?
C33y C28y Sn2y 119.1(6) ?
C29y C28y Sn2y 124.9(6) ?
C30y C29y C28y 121.3(8) ?
C30y C29y C34y 114.3(8) ?
C28y C29y C34y 124.4(8) ?
F30z C34y F29z 110.4(14) ?
F30y C34y F29y 107.4(9) ?
F30y C34y F28y 105.1(9) ?
F29y C34y F28y 104.6(9) ?
F30z C34y F28z 104.4(13) ?
F29z C34y F28z 106.7(14) ?
F30y C34y C29y 115.1(8) ?
F30z C34y C29y 113.0(10) ?
F29z C34y C29y 115.2(10) ?
F29y C34y C29y 113.6(8) ?
F28y C34y C29y 110.3(8) ?
F28z C34y C29y 106.3(10) ?
C31y C30y C29y 120.6(9) ?
C32y C31y C30y 119.5(9) ?
C32y C31y C35y 120.7(9) ?
C30y C31y C35y 119.7(9) ?
F32z C35y F33z 113.8(19) ?
F32y C35y F33y 107.4(14) ?
F32z C35y F31z 106.0(19) ?
F33z C35y F31z 100.4(19) ?
F32y C35y F31y 103.7(14) ?
F33y C35y F31y 104.6(13) ?
F32y C35y C31y 114.4(12) ?
F32z C35y C31y 113.9(16) ?
F33z C35y C31y 114.5(15) ?
F33y C35y C31y 116.4(10) ?
F31z C35y C31y 106.6(14) ?
F31y C35y C31y 109.1(11) ?
C31y C32y C33y 120.0(9) ?
C32y C33y C28y 122.8(8) ?
C32y C33y C36y 113.2(7) ?
C28y C33y C36y 124.0(7) ?
F34y C36y F35y 113.2(10) ?
F35z C36y F34z 111.0(16) ?
F34y C36y F36y 103.6(8) ?
F35y C36y F36y 101.5(8) ?
F35z C36y F36z 102.0(13) ?
F34z C36y F36z 96.4(15) ?
F35z C36y C33y 120.5(11) ?
F34y C36y C33y 116.4(8) ?
F35y C36y C33y 114.5(8) ?
F34z C36y C33y 116.3(15) ?
F36y C36y C33y 105.4(8) ?
F36z C36y C33y 106.3(10) ?
C38y C37y C42y 116.2(8) ?
C38y C37y Sn3y 119.0(7) ?
C42y C37y Sn3y 123.2(6) ?
C37y C38y C39y 122.4(9) ?
C37y C38y C43y 122.2(8) ?
C39y C38y C43y 115.4(8) ?
F39y C43y F37y 107.7(8) ?
F39y C43y F38y 106.2(8) ?
F37y C43y F38y 105.3(9) ?
F39y C43y C38y 112.1(9) ?
F37y C43y C38y 112.6(8) ?
F38y C43y C38y 112.5(8) ?
C40y C39y C38y 118.9(9) ?
C39y C40y C41y 121.5(10) ?
C39y C40y C44y 118.7(10) ?
C41y C40y C44y 119.7(10) ?
F42z C44y F41z 110.4(17) ?
F41y C44y F42y 112.2(12) ?
F41y C44y F40y 104.9(10) ?
F42y C44y F40y 103.7(12) ?
F42z C44y F40z 99.7(17) ?
F41z C44y F40z 102.1(16) ?
F41y C44y C40y 115.7(11) ?
F42z C44y C40y 117.5(13) ?
F41z C44y C40y 118.1(14) ?
F42y C44y C40y 111.2(10) ?
F40y C44y C40y 108.1(10) ?
F40z C44y C40y 105.9(12) ?
C40y C41y C42y 119.7(9) ?
C41y C42y C37y 121.0(8) ?
C41y C42y C45y 115.5(8) ?
C37y C42y C45y 123.4(8) ?
F43z C45y F45z 113.6(18) ?
F43y C45y F45y 106.8(10) ?
F43y C45y F44y 106.3(10) ?
F45y C45y F44y 105.2(9) ?
F43z C45y F44z 102.4(17) ?
F45z C45y F44z 103.5(15) ?
F43z C45y C42y 117.6(16) ?
F45z C45y C42y 113.6(13) ?
F43y C45y C42y 114.5(9) ?
F45y C45y C42y 111.3(9) ?
F44y C45y C42y 112.2(9) ?
F44z C45y C42y 103.7(13) ?
C47y C46y C51y 114.8(8) ?
C47y C46y Sn3y 126.0(6) ?
C51y C46y Sn3y 119.1(6) ?
C48y C47y C46y 122.4(8) ?
C48y C47y C52y 114.8(7) ?
C46y C47y C52y 122.8(7) ?
F46z C52y F47z 112.7(12) ?
F47y C52y F46y 107.4(12) ?
F46z C52y F48z 105.2(9) ?
F47z C52y F48z 105.4(10) ?
F47y C52y F48y 103.8(10) ?
F46y C52y F48y 102.1(12) ?
F46z C52y C47y 112.6(8) ?
F47z C52y C47y 113.4(10) ?
F47y C52y C47y 117.2(10) ?
F46y C52y C47y 114.7(11) ?
F48z C52y C47y 106.7(9) ?
F48y C52y C47y 110.0(9) ?
C49y C48y C47y 120.7(8) ?
C48y C49y C50y 119.5(9) ?
C48y C49y C53y 121.2(8) ?
C50y C49y C53y 119.1(8) ?
F51z C53y F50z 107.4(17) ?
F50y C53y F49y 108.6(9) ?
F50y C53y F51y 105.8(10) ?
F49y C53y F51y 104.5(9) ?
F51z C53y F49z 105.0(17) ?
F50z C53y F49z 103.2(17) ?
F51z C53y C49y 115.4(15) ?
F50y C53y C49y 113.5(9) ?
F50z C53y C49y 113.3(16) ?
F49y C53y C49y 112.2(9) ?
F51y C53y C49y 111.7(9) ?
F49z C53y C49y 111.7(15) ?
C49y C50y C51y 119.6(8) ?
C50y C51y C46y 122.7(8) ?
C50y C51y C54y 112.4(7) ?
C46y C51y C54y 124.8(8) ?
F54y C54y F52y 107.3(9) ?
F54y C54y F53y 107.6(8) ?
F52y C54y F53y 106.2(8) ?
F54y C54y C51y 111.3(8) ?
F52y C54y C51y 113.4(7) ?
F53y C54y C51y 110.7(9) ?

loop_
_geom_bond_atom_site_label_1
_geom_bond_atom_site_label_2
_geom_bond_site_symmetry_2
_geom_bond_distance
_geom_bond_publ_flag
Sn1a O1a . 1.917(5) yes
Sn1a O2a . 1.936(5) yes
Sn1a C10a . 2.210(8) yes
Sn1a C1a . 2.215(7) yes
Sn2a O2a . 1.920(6) yes
Sn2a O3a . 1.954(5) yes
Sn2a C28a . 2.201(7) yes
Sn2a C19a . 2.208(8) yes
Sn3a O3a . 1.930(5) yes
Sn3a O1a . 1.936(5) yes
Sn3a C46a . 2.199(8) yes
Sn3a C37a . 2.212(8) yes
C1a C2a . 1.388(10) ?
C1a C6a . 1.398(11) ?
C2a C3a . 1.376(11) ?
C2a C7a . 1.520(11) ?
C7a F3a . 1.286(10) ?
C7a F1a . 1.308(10) ?
C7a F2a . 1.358(11) ?
C3a C4a . 1.372(12) ?
C4a C5a . 1.383(12) ?
C4a C8a . 1.481(12) ?
C8a F6a . 1.324(11) ?
C8a F4a . 1.328(11) ?
C8a F5a . 1.335(11) ?
C5a C6a . 1.377(11) ?
C6a C9a . 1.499(11) ?
C9a F9a . 1.317(9) ?
C9a F7a . 1.338(9) ?
C9a F8a . 1.345(10) ?
C10a C11a . 1.386(11) ?
C10a C15a . 1.413(11) ?
C11a C12a . 1.384(12) ?
C11a C16a . 1.509(12) ?
C16a F10b . 1.29(2) ?
C16a F10a . 1.304(11) ?
C16a F12a . 1.310(10) ?
C16a F11b . 1.32(2) ?
C16a F11a . 1.329(11) ?
C16a F12b . 1.34(2) ?
C12a C13a . 1.389(12) ?
C13a C14a . 1.356(12) ?
C13a C17a . 1.498(13) ?
C17a F13a . 1.305(12) ?
C17a F15a . 1.340(13) ?
C17a F14a . 1.342(13) ?
C14a C15a . 1.376(12) ?
C15a C18a . 1.482(12) ?
C18a F17b . 1.21(2) ?
C18a F16a . 1.270(10) ?
C18a F16b . 1.31(2) ?
C18a F17a . 1.319(11) ?
C18a F18a . 1.442(12) ?
C18a F18b . 1.48(2) ?
C19a C20a . 1.398(11) ?
C19a C24a . 1.398(11) ?
C20a C21a . 1.393(12) ?
C20a C25a . 1.507(12) ?
C25a F20b . 1.27(2) ?
C25a F19a . 1.314(10) ?
C25a F19b . 1.32(2) ?
C25a F20a . 1.322(10) ?
C25a F21b . 1.35(2) ?
C25a F21a . 1.361(10) ?
C21a C22a . 1.380(13) ?
C22a C23a . 1.364(13) ?
C22a C26a . 1.496(14) ?
C26a F23a . 1.252(13) ?
C26a F23b . 1.26(2) ?
C26a F24b . 1.32(2) ?
C26a F24a . 1.365(13) ?
C26a F22a . 1.379(12) ?
C26a F22b . 1.42(2) ?
C23a C24a . 1.401(12) ?
C24a C27a . 1.490(13) ?
C27a F27b . 1.275(13) ?
C27a F25a . 1.294(12) ?
C27a F25b . 1.296(14) ?
C27a F27a . 1.328(15) ?
C27a F26a . 1.376(13) ?
C27a F26b . 1.386(13) ?
C28a C29a . 1.392(11) ?
C28a C33a . 1.420(11) ?
C29a C30a . 1.374(12) ?
C29a C34a . 1.495(12) ?
C34a F29a . 1.322(10) ?
C34a F30a . 1.332(12) ?
C34a F28a . 1.334(11) ?
C30a C31a . 1.379(13) ?
C31a C32a . 1.372(13) ?
C31a C35a . 1.47(2) ?
C35a F33b . 1.28(2) ?
C35a F33a . 1.307(13) ?
C35a F32a . 1.328(14) ?
C35a F31b . 1.34(2) ?
C35a F31a . 1.383(15) ?
C35a F32b . 1.39(2) ?
C32a C33a . 1.376(12) ?
C33a C36a . 1.487(12) ?
C36a F36a . 1.336(9) ?
C36a F35a . 1.341(10) ?
C36a F34a . 1.344(9) ?
C37a C38a . 1.393(11) ?
C37a C42a . 1.399(12) ?
C38a C39a . 1.390(12) ?
C38a C43a . 1.490(12) ?
C43a F38a . 1.321(10) ?
C43a F39a . 1.332(10) ?
C43a F37a . 1.346(11) ?
C39a C40a . 1.364(13) ?
C40a C41a . 1.369(13) ?
C40a C44a . 1.474(13) ?
C44a F42b . 1.24(2) ?
C44a F42a . 1.274(13) ?
C44a F40a . 1.328(12) ?
C44a F41b . 1.36(2) ?
C44a F40b . 1.38(2) ?
C44a F41a . 1.383(12) ?
C41a C42a . 1.398(12) ?
C42a C45a . 1.496(13) ?
C45a F44a . 1.329(14) ?
C45a F45a . 1.337(13) ?
C45a F43a . 1.340(12) ?
C46a C47a . 1.381(11) ?
C46a C51a . 1.422(11) ?
C47a C48a . 1.392(11) ?
C47a C52a . 1.495(12) ?
C52a F48a . 1.309(10) ?
C52a F47a . 1.329(10) ?
C52a F46a . 1.344(10) ?
C48a C49a . 1.373(12) ?
C49a C50a . 1.391(12) ?
C49a C53a . 1.488(12) ?
C53a F49b . 1.27(2) ?
C53a F49a . 1.305(10) ?
C53a F50a . 1.316(12) ?
C53a F50b . 1.32(2) ?
C53a F51a . 1.345(11) ?
C53a F51b . 1.37(2) ?
C50a C51a . 1.370(11) ?
C51a C54a . 1.498(12) ?
C54a F54a . 1.326(9) ?
C54a F53a . 1.340(9) ?
C54a F52a . 1.351(9) ?
Sn1y O1y . 1.930(5) yes
Sn1y O2y . 1.931(5) yes
Sn1y C10y . 2.191(8) yes
Sn1y C1y . 2.204(8) yes
Sn2y O3y . 1.926(6) yes
Sn2y O2y . 1.927(5) yes
Sn2y C19y . 2.182(8) yes
Sn2y C28y . 2.207(8) yes
Sn3y O1y . 1.923(5) yes
Sn3y O3y . 1.941(5) yes
Sn3y C37y . 2.198(9) yes
Sn3y C46y . 2.206(8) yes
C1y C2y . 1.400(12) ?
C1y C6y . 1.405(11) ?
C2y C3y . 1.360(13) ?
C2y C7y . 1.466(14) ?
C7y F1z . 1.216(13) ?
C7y F3y . 1.237(13) ?
C7y F3z . 1.264(15) ?
C7y F1y . 1.293(15) ?
C7y F2y . 1.563(15) ?
C7y F2z . 1.587(15) ?
C3y C4y . 1.364(15) ?
C4y C5y . 1.385(14) ?
C4y C8y . 1.46(2) ?
C8y F5y . 1.21(2) ?
C8y F5z . 1.25(2) ?
C8y F4z . 1.27(2) ?
C8y F4y . 1.30(2) ?
C8y F6y . 1.48(2) ?
C8y F6z . 1.49(2) ?
C5y C6y . 1.385(12) ?
C6y C9y . 1.486(12) ?
C9y F7y . 1.326(10) ?
C9y F8y . 1.331(10) ?
C9y F9y . 1.338(10) ?
C10y C15y . 1.398(12) ?
C10y C11y . 1.411(11) ?
C11y C12y . 1.391(12) ?
C11y C16y . 1.507(13) ?
C16y F10y . 1.331(10) ?
C16y F11y . 1.331(10) ?
C16y F12y . 1.347(10) ?
C12y C13y . 1.363(14) ?
C13y C14y . 1.358(14) ?
C13y C17y . 1.47(2) ?
C17y F13y . 1.198(14) ?
C17y F13z . 1.239(15) ?
C17y F14z . 1.313(14) ?
C17y F14y . 1.36(2) ?
C17y F15y . 1.54(2) ?
C17y F15z . 1.573(15) ?
C14y C15y . 1.371(13) ?
C15y C18y . 1.459(14) ?
C18y F18z . 1.21(2) ?
C18y F17y . 1.284(12) ?
C18y F18y . 1.292(12) ?
C18y F17z . 1.36(2) ?
C18y F16z . 1.48(2) ?
C18y F16y . 1.489(14) ?
C19y C20y . 1.405(13) ?
C19y C24y . 1.417(13) ?
C20y C21y . 1.402(12) ?
C20y C25y . 1.490(13) ?
C25y F21y . 1.330(10) ?
C25y F20y . 1.335(10) ?
C25y F19y . 1.338(10) ?
C21y C22y . 1.350(15) ?
C22y C23y . 1.37(2) ?
C22y C26y . 1.498(15) ?
C26y F23z . 1.28(2) ?
C26y F22y . 1.313(14) ?
C26y F23y . 1.314(12) ?
C26y F24y . 1.333(13) ?
C26y F24z . 1.35(2) ?
C26y F22z . 1.35(2) ?
C23y C24y . 1.375(14) ?
C24y C27y . 1.504(15) ?
C27y F25y . 1.323(11) ?
C27y F27y . 1.326(12) ?
C27y F26y . 1.333(12) ?
C28y C33y . 1.394(11) ?
C28y C29y . 1.405(12) ?
C29y C30y . 1.393(12) ?
C29y C34y . 1.497(13) ?
C34y F30y . 1.292(11) ?
C34y F30z . 1.30(2) ?
C34y F29z . 1.30(2) ?
C34y F29y . 1.312(11) ?
C34y F28y . 1.352(12) ?
C34y F28z . 1.36(2) ?
C30y C31y . 1.374(13) ?
C31y C32y . 1.362(13) ?
C31y C35y . 1.50(2) ?
C35y F32y . 1.23(2) ?
C35y F32z . 1.23(2) ?
C35y F33z . 1.25(2) ?
C35y F33y . 1.273(14) ?
C35y F31z . 1.35(2) ?
C35y F31y . 1.36(2) ?
C32y C33y . 1.387(12) ?
C33y C36y . 1.493(13) ?
C36y F35z . 1.255(15) ?
C36y F34y . 1.257(11) ?
C36y F35y . 1.298(11) ?
C36y F34z . 1.32(2) ?
C36y F36y . 1.436(11) ?
C36y F36z . 1.45(2) ?
C37y C38y . 1.389(12) ?
C37y C42y . 1.403(12) ?
C38y C39y . 1.397(13) ?
C38y C43y . 1.503(13) ?
C43y F39y . 1.321(12) ?
C43y F37y . 1.333(11) ?
C43y F38y . 1.347(12) ?
C39y C40y . 1.342(14) ?
C40y C41y . 1.368(14) ?
C40y C44y . 1.52(2) ?
C44y F41y . 1.255(13) ?
C44y F42z . 1.26(2) ?
C44y F41z . 1.26(2) ?
C44y F42y . 1.297(13) ?
C44y F40y . 1.391(14) ?
C44y F40z . 1.43(2) ?
C41y C42y . 1.389(13) ?
C42y C45y . 1.494(14) ?
C45y F43z . 1.30(2) ?
C45y F45z . 1.30(2) ?
C45y F43y . 1.320(11) ?
C45y F45y . 1.342(13) ?
C45y F44y . 1.361(13) ?
C45y F44z . 1.42(2) ?
C46y C47y . 1.394(11) ?
C46y C51y . 1.398(12) ?
C47y C48y . 1.380(12) ?
C47y C52y . 1.507(13) ?
C52y F46z . 1.273(13) ?
C52y F47z . 1.295(13) ?
C52y F47y . 1.297(13) ?
C52y F46y . 1.323(15) ?
C52y F48z . 1.382(13) ?
C52y F48y . 1.404(15) ?
C48y C49y . 1.361(13) ?
C49y C50y . 1.366(13) ?
C49y C53y . 1.492(14) ?
C53y F51z . 1.31(2) ?
C53y F50y . 1.316(12) ?
C53y F50z . 1.33(2) ?
C53y F49y . 1.332(13) ?
C53y F51y . 1.337(12) ?
C53y F49z . 1.35(2) ?
C50y C51y . 1.389(12) ?
C51y C54y . 1.524(12) ?
C54y F54y . 1.302(12) ?
C54y F52y . 1.327(11) ?
C54y F53y . 1.338(12) ?
